data_4106279
loop_
_publ_author_name
'Marina M. Safont-Sempere'
'Peter Osswald'
'Matthias Stolte'
'Matthias Gr\"une'
'Manuel Renz'
'Martin Kaupp'
'Krzysztof Radacki'
'Holger Braunschweig'
'Frank W\"urthner'

_publ_contact_author_address
; Institut fuer Organische Chemie
Universitaet Wuerzburg
Am Hubland
97074 Wuerzburg, Germany
;
_publ_contact_author_email wuerthner@chemie.uni-wuerzburg.de
_publ_contact_author_fax +49-931-3185340
_publ_contact_author_name 'Prof. Dr. Frank Wuerthner'
_publ_contact_author_phone +49-931-3185340
_publ_section_title
;
 Impact of Molecular Flexibility on Binding Strength and Self-Sorting of
 Chiral \p-Surfaces
;
_journal_name_full 'Journal of the American Chemical Society'
_journal_page_first 9580
_journal_page_last 9591
_journal_paper_doi 10.1021/ja202696d
_journal_volume 133
_journal_year 2011
_chemical_formula_moiety 'C52 H44 N2 O9'
_chemical_formula_sum 'C52 H44 N2 O9'
_chemical_formula_weight 840.89
_chemical_name_common
;
?
;
_chemical_name_systematic
; 
?
;
_space_group_IT_number 5
_symmetry_cell_setting monoclinic
_symmetry_space_group_name_Hall 'C 2y'
_symmetry_space_group_name_H-M 'C 1 2 1'
_atom_sites_solution_hydrogens geom
_atom_sites_solution_primary direct
_atom_sites_solution_secondary difmap
_audit_creation_method SHELXL-97
_cell_angle_alpha 90.00
_cell_angle_beta 116.475(2)
_cell_angle_gamma 90.00
_cell_formula_units_Z 8
_cell_length_a 21.7834(8)
_cell_length_b 20.2725(7)
_cell_length_c 21.9159(8)
_cell_measurement_reflns_used 8393
_cell_measurement_temperature 100(2)
_cell_measurement_theta_max 23.36
_cell_measurement_theta_min 2.19
_cell_volume 8663.2(6)
_computing_cell_refinement 'Saint+ ver. 7.68A (Bruker AXS)'
_computing_data_collection 'APEX2 ver. 2010.3 (Bruker AXS)'
_computing_data_reduction 'Saint+ ver. 7.68A (Bruker AXS)'
_computing_molecular_graphics 'XP ver. 5.1 (Bruker AXS, 1998)'
_computing_publication_material 'SHELXL-97 (Sheldrick, 2008)'
_computing_structure_refinement 'SHELXL-97 (Sheldrick, 1997)'
_computing_structure_solution 'SHELXS-97 (Sheldrick, 1990)'
_diffrn_ambient_temperature 100(2)
_diffrn_measured_fraction_theta_full 0.999
_diffrn_measured_fraction_theta_max 0.996
_diffrn_measurement_device_type 'Bruker APEX-II CCD'
_diffrn_measurement_method '\f and \w scans'
_diffrn_radiation_monochromator 'multi-layer mirror'
_diffrn_radiation_source 'rotating anode'
_diffrn_radiation_type MoK\a
_diffrn_radiation_wavelength 0.71073
_diffrn_reflns_av_R_equivalents 0.0174
_diffrn_reflns_av_sigmaI/netI 0.0269
_diffrn_reflns_limit_h_max 24
_diffrn_reflns_limit_h_min -27
_diffrn_reflns_limit_k_max 25
_diffrn_reflns_limit_k_min -25
_diffrn_reflns_limit_l_max 27
_diffrn_reflns_limit_l_min 0
_diffrn_reflns_number 17437
_diffrn_reflns_theta_full 26.00
_diffrn_reflns_theta_max 26.25
_diffrn_reflns_theta_min 1.49
_exptl_absorpt_coefficient_mu 0.088
_exptl_absorpt_correction_T_max 1.0000
_exptl_absorpt_correction_T_min 0.8761
_exptl_absorpt_correction_type analytical
_exptl_absorpt_process_details 'Sadabs 2008/1 (Brucker 2008)'
_exptl_crystal_colour red
_exptl_crystal_density_diffrn 1.289
_exptl_crystal_description square
_exptl_crystal_F_000 3536
_exptl_crystal_size_max 0.29
_exptl_crystal_size_mid 0.11
_exptl_crystal_size_min 0.11
_platon_squeeze_details
;
;
_refine_diff_density_max 0.861
_refine_diff_density_min -0.426
_refine_diff_density_rms 0.076
_refine_ls_extinction_method none
_refine_ls_goodness_of_fit_ref 1.148
_refine_ls_hydrogen_treatment constr
_refine_ls_matrix_type full
_refine_ls_number_parameters 1127
_refine_ls_number_reflns 8996
_refine_ls_number_restraints 156
_refine_ls_restrained_S_all 1.154
_refine_ls_R_factor_all 0.0911
_refine_ls_R_factor_gt 0.0791
_refine_ls_shift/su_max 0.002
_refine_ls_shift/su_mean 0.000
_refine_ls_structure_factor_coef Fsqd
_refine_ls_weighting_details 'calc w=1/[\s^2^(Fo^2^)+(0.1517P)^2^+9.2868P] where P=(Fo^2^+2Fc^2^)/3'
_refine_ls_weighting_scheme calc
_refine_ls_wR_factor_gt 0.2314
_refine_ls_wR_factor_ref 0.2431
_reflns_number_gt 7408
_reflns_number_total 8996
_reflns_threshold_expression >2sigma(I)
_cod_data_source_file ja202696d_si_001.cif
_cod_data_source_block kr112
_cod_original_cell_volume 8663.2(5)
_cod_database_code 4106279

loop_
_symmetry_equiv_pos_as_xyz
'x, y, z'
'-x, y, -z'
'x+1/2, y+1/2, z'
'-x+1/2, y+1/2, -z'

loop_
_atom_site_label
_atom_site_type_symbol
_atom_site_fract_x
_atom_site_fract_y
_atom_site_fract_z
_atom_site_U_iso_or_equiv
_atom_site_adp_type
_atom_site_occupancy
_atom_site_symmetry_multiplicity
_atom_site_calc_flag
_atom_site_refinement_flags
_atom_site_disorder_assembly
_atom_site_disorder_group
N1_1 N 0.4790(2) 0.5464(2) 1.1017(2) 0.0273(9) Uani 1 1 d . . .
N2_1 N 0.3424(3) 0.0509(3) 0.8286(5) 0.078(3) Uani 1 1 d . . .
O1_1 O 0.4180(2) 0.5995(2) 1.00084(19) 0.0383(9) Uani 1 1 d . . .
O2_1 O 0.5530(2) 0.4914(2) 1.19627(19) 0.0361(8) Uani 1 1 d . . .
O3_1 O 0.3065(3) 0.1037(3) 0.7259(3) 0.0779(19) Uani 1 1 d . . .
O4_1 O 0.3840(4) 0.0011(3) 0.9330(4) 0.085(2) Uani 1 1 d . . .
O5_1 O 0.3122(2) 0.4277(2) 0.82259(19) 0.0396(9) Uani 1 1 d . . .
O6_1 O 0.1296(2) 0.4247(3) 0.8823(2) 0.0507(11) Uani 1 1 d . . .
O7_1 O 0.0833(2) 0.3329(3) 0.9500(3) 0.0578(13) Uani 1 1 d . . .
O8_1 O 0.2000(2) 0.2594(2) 1.0384(2) 0.0377(9) Uani 1 1 d . . .
O9_1 O 0.4234(2) 0.1788(2) 1.1002(2) 0.0436(10) Uani 1 1 d . . .
C1_1 C 0.4378(3) 0.5482(3) 1.0317(3) 0.0310(11) Uani 1 1 d . . .
C2_1 C 0.4183(3) 0.4839(3) 0.9958(3) 0.0281(10) Uani 1 1 d . . .
C3_1 C 0.4401(2) 0.4233(3) 1.0316(2) 0.0255(9) Uani 1 1 d . . .
C4_1 C 0.4834(2) 0.4249(3) 1.1025(3) 0.0269(10) Uani 1 1 d . . .
C5_1 C 0.5081(3) 0.4887(3) 1.1377(3) 0.0297(10) Uani 1 1 d . . .
C6_1 C 0.5027(3) 0.3666(3) 1.1379(3) 0.0312(11) Uani 1 1 d . . .
H6A_1 H 0.5321 0.3673 1.1843 0.037 Uiso 1 1 calc R . .
C7_1 C 0.4791(3) 0.3066(3) 1.1054(3) 0.0309(11) Uani 1 1 d . . .
H7A_1 H 0.4915 0.2678 1.1307 0.037 Uiso 1 1 calc R . .
C8_1 C 0.4371(3) 0.3034(3) 1.0353(3) 0.0307(11) Uani 1 1 d . . .
C9_1 C 0.4195(3) 0.3630(3) 0.9969(3) 0.0296(11) Uani 1 1 d . . .
C10_1 C 0.3793(3) 0.3619(3) 0.9239(3) 0.0302(11) Uani 1 1 d . . .
C11_1 C 0.3565(3) 0.4229(3) 0.8921(3) 0.0347(11) Uani 1 1 d . . .
C12_1 C 0.3754(3) 0.4827(3) 0.9269(3) 0.0317(11) Uani 1 1 d . . .
H12A_1 H 0.3589 0.5220 0.9035 0.038 Uiso 1 1 calc R . .
C13_1 C 0.3680(3) 0.2976(3) 0.8889(3) 0.0366(13) Uani 1 1 d . . .
C14_1 C 0.3419(3) 0.2929(3) 0.8177(3) 0.0395(13) Uani 1 1 d . . .
H14A_1 H 0.3315 0.3310 0.7914 0.047 Uiso 1 1 calc R . .
C15_1 C 0.3313(3) 0.2299(4) 0.7859(4) 0.0500(17) Uani 1 1 d . . .
H15A_1 H 0.3148 0.2275 0.7388 0.060 Uiso 1 1 calc R . .
C16_1 C 0.3447(3) 0.1727(4) 0.8228(4) 0.0484(16) Uani 1 1 d . . .
C17_1 C 0.3716(3) 0.1757(3) 0.8941(4) 0.0455(15) Uani 1 1 d . . .
C18_1 C 0.3853(3) 0.2392(3) 0.9270(3) 0.0366(12) Uani 1 1 d . . .
C19_1 C 0.4131(3) 0.2399(3) 1.0004(3) 0.0344(12) Uani 1 1 d . . .
C20_1 C 0.4138(3) 0.1806(3) 1.0327(4) 0.0461(15) Uani 1 1 d . . .
C21_1 C 0.4011(4) 0.1203(3) 0.9997(4) 0.0524(17) Uani 1 1 d . . .
H21A_1 H 0.4045 0.0816 1.0237 0.063 Uiso 1 1 calc R . .
C22_1 C 0.3837(4) 0.1180(3) 0.9324(5) 0.059(2) Uani 1 1 d . . .
C23_1 C 0.3705(4) 0.0522(4) 0.8997(5) 0.067(2) Uani 1 1 d . . .
C24_1 C 0.3293(4) 0.1071(5) 0.7880(5) 0.070(3) Uani 1 1 d . . .
C25_1 C 0.2451(3) 0.4417(3) 0.8071(3) 0.0310(11) Uani 1 1 d . . .
C26_1 C 0.2042(3) 0.4681(3) 0.7424(3) 0.0419(13) Uani 1 1 d . . .
H26A_1 H 0.2226 0.4775 0.7124 0.050 Uiso 1 1 calc R . .
C27_1 C 0.1360(4) 0.4799(3) 0.7245(3) 0.0496(16) Uani 1 1 d . . .
H27A_1 H 0.1083 0.4974 0.6817 0.059 Uiso 1 1 calc R . .
C28_1 C 0.1074(3) 0.4665(3) 0.7686(3) 0.0482(15) Uani 1 1 d . . .
H28A_1 H 0.0612 0.4746 0.7556 0.058 Uiso 1 1 calc R . .
C29_1 C 0.1495(3) 0.4404(3) 0.8326(3) 0.0398(13) Uani 1 1 d . . .
C30_1 C 0.2185(3) 0.4294(3) 0.8529(3) 0.0336(11) Uani 1 1 d . . .
H30A_1 H 0.2466 0.4139 0.8965 0.040 Uiso 1 1 calc R . .
C31_1 C 0.0584(4) 0.4142(5) 0.8629(5) 0.073(3) Uani 1 1 d . . .
H31A_1 H 0.0406 0.3794 0.8291 0.088 Uiso 1 1 calc R . .
H31B_1 H 0.0326 0.4542 0.8437 0.088 Uiso 1 1 calc R . .
C32_1 C 0.0529(4) 0.3954(5) 0.9250(5) 0.074(3) Uani 1 1 d . . .
H32A_1 H 0.0752 0.4286 0.9598 0.088 Uiso 1 1 calc R . .
H32B_1 H 0.0049 0.3939 0.9152 0.088 Uiso 1 1 calc R . .
C33_1 C 0.1026(3) 0.3242(4) 1.0192(4) 0.0481(15) Uani 1 1 d . . .
H33A_1 H 0.0624 0.3274 1.0273 0.058 Uiso 1 1 calc R . .
H33B_1 H 0.1342 0.3589 1.0449 0.058 Uiso 1 1 calc R . .
C34_1 C 0.1358(3) 0.2594(3) 1.0435(4) 0.0461(15) Uani 1 1 d . . .
H34A_1 H 0.1443 0.2523 1.0904 0.055 Uiso 1 1 calc R . .
H34B_1 H 0.1062 0.2243 1.0157 0.055 Uiso 1 1 calc R . .
C35_1 C 0.2478(3) 0.2124(3) 1.0749(3) 0.0332(11) Uani 1 1 d . . .
C36_1 C 0.2403(4) 0.1649(3) 1.1168(3) 0.0460(15) Uani 1 1 d . . .
H36A_1 H 0.2000 0.1618 1.1215 0.055 Uiso 1 1 calc R . .
C37_1 C 0.2944(4) 0.1223(3) 1.1512(3) 0.0492(16) Uani 1 1 d . . .
H37A_1 H 0.2894 0.0894 1.1783 0.059 Uiso 1 1 calc R . .
C38_1 C 0.3562(4) 0.1267(3) 1.1471(3) 0.0556(19) Uani 1 1 d . . .
H38A_1 H 0.3927 0.0989 1.1725 0.067 Uiso 1 1 calc R . .
C39_1 C 0.3617(3) 0.1735(3) 1.1041(3) 0.0380(12) Uani 1 1 d . . .
C40_1 C 0.3074(3) 0.2167(3) 1.0673(3) 0.0327(11) Uani 1 1 d . . .
H40A_1 H 0.3115 0.2479 1.0381 0.039 Uiso 1 1 calc R . .
C41_1 C 0.4960(3) 0.6118(2) 1.1375(3) 0.0289(10) Uani 1 1 d . . .
H41A_1 H 0.4633 0.6435 1.1059 0.035 Uiso 1 1 calc R . .
C42_1 C 0.5674(3) 0.6360(3) 1.1501(3) 0.0337(11) Uani 1 1 d . . .
H42A_1 H 0.5717 0.6345 1.1080 0.040 Uiso 1 1 calc R . .
H42B_1 H 0.6023 0.6077 1.1831 0.040 Uiso 1 1 calc R . .
C43_1 C 0.5769(3) 0.7073(3) 1.1772(3) 0.0388(13) Uani 1 1 d . . .
H43A_1 H 0.6231 0.7220 1.1887 0.047 Uiso 1 1 calc R . .
H43B_1 H 0.5452 0.7362 1.1419 0.047 Uiso 1 1 calc R . .
C44_1 C 0.5642(3) 0.7123(3) 1.2399(3) 0.0397(13) Uani 1 1 d . . .
H44A_1 H 0.5672 0.7582 1.2535 0.048 Uiso 1 1 calc R . .
H44B_1 H 0.5999 0.6882 1.2771 0.048 Uiso 1 1 calc R . .
C45_1 C 0.4946(3) 0.6851(3) 1.2279(3) 0.0332(11) Uani 1 1 d . . .
H45A_1 H 0.4587 0.7125 1.1948 0.040 Uiso 1 1 calc R . .
H45B_1 H 0.4905 0.6865 1.2701 0.040 Uiso 1 1 calc R . .
C46_1 C 0.4857(3) 0.6137(3) 1.2016(3) 0.0328(11) Uani 1 1 d . . .
H46A_1 H 0.5189 0.5853 1.2362 0.039 Uiso 1 1 calc R . .
H46B_1 H 0.4401 0.5980 1.1916 0.039 Uiso 1 1 calc R . .
C47_1 C 0.3257(5) -0.0163(5) 0.7966(7) 0.094(4) Uani 1 1 d . . .
H47_1 H 0.3402 -0.0434 0.8378 0.113 Uiso 1 1 calc R . .
C48_1 C 0.3746(4) -0.0387(4) 0.7729(6) 0.082(3) Uani 1 1 d . . .
H48A_1 H 0.4208 -0.0333 0.8090 0.098 Uiso 1 1 calc R . .
H48B_1 H 0.3702 -0.0121 0.7344 0.098 Uiso 1 1 calc R . .
C49_1 C 0.3623(5) -0.1112(5) 0.7517(7) 0.102(4) Uani 1 1 d . . .
H49A_1 H 0.3877 -0.1216 0.7262 0.122 Uiso 1 1 calc R . .
H49B_1 H 0.3810 -0.1381 0.7927 0.122 Uiso 1 1 calc R . .
C50_1 C 0.2936(6) -0.1293(6) 0.7124(8) 0.114(5) Uani 1 1 d . . .
H50A_1 H 0.2910 -0.1771 0.7100 0.137 Uiso 1 1 calc R . .
H50B_1 H 0.2790 -0.1130 0.6664 0.137 Uiso 1 1 calc R . .
C51_1 C 0.2433(4) -0.1044(4) 0.7383(4) 0.0582(19) Uani 1 1 d . . .
H51A_1 H 0.1971 -0.1080 0.7018 0.070 Uiso 1 1 calc R . .
H51B_1 H 0.2464 -0.1326 0.7753 0.070 Uiso 1 1 calc R . .
C52_1 C 0.2556(4) -0.0336(3) 0.7633(4) 0.0548(17) Uani 1 1 d . . .
H52A_1 H 0.2324 -0.0044 0.7247 0.066 Uiso 1 1 calc R . .
H52B_1 H 0.2355 -0.0269 0.7944 0.066 Uiso 1 1 calc R . .
N1_2 N -0.2108(2) 0.1402(3) 0.6068(3) 0.0510(14) Uani 1 1 d D . .
N2_2 N 0.2382(3) -0.0610(3) 0.5367(3) 0.070(2) Uani 1 1 d D . .
O1_2 O -0.2230(3) 0.0431(3) 0.6519(4) 0.0726(16) Uani 1 1 d . . .
O2_2 O -0.1912(3) 0.2401(3) 0.5700(4) 0.0807(19) Uani 1 1 d . . .
O3_2 O 0.1869(4) -0.1632(3) 0.5207(3) 0.0776(19) Uani 1 1 d . . .
O4_2 O 0.2709(4) 0.0431(4) 0.5318(4) 0.094(2) Uani 1 1 d . . .
O5_2 O -0.0339(4) -0.1054(3) 0.6620(3) 0.0687(16) Uani 1 1 d . A .
O6_2 O 0.1586(3) -0.0405(3) 0.8733(3) 0.0574(13) Uani 1 1 d . A .
O7_2 O 0.2529(2) 0.0596(3) 0.9486(2) 0.0600(13) Uani 1 1 d . . .
O8_2 O 0.1910(2) 0.1436(3) 0.8312(2) 0.0531(12) Uani 1 1 d . . .
O9_2 O 0.1315(3) 0.1893(2) 0.6022(3) 0.0556(12) Uani 1 1 d . . .
C1_2 C -0.1912(4) 0.0763(4) 0.6298(4) 0.0493(16) Uani 1 1 d . A .
C2_2 C -0.1292(3) 0.0502(3) 0.6261(3) 0.0441(14) Uani 1 1 d . . .
C3_2 C -0.0898(3) 0.0905(3) 0.6051(3) 0.0346(11) Uani 1 1 d . A .
C4_2 C -0.1098(3) 0.1568(3) 0.5872(3) 0.0406(13) Uani 1 1 d . . .
C5_2 C -0.1737(3) 0.1833(4) 0.5869(4) 0.0494(15) Uani 1 1 d . A .
C6_2 C -0.0701(4) 0.1977(3) 0.5708(3) 0.0474(15) Uani 1 1 d . A .
H6B_2 H -0.0840 0.2410 0.5580 0.057 Uiso 1 1 calc R . .
C7_2 C -0.0086(3) 0.1755(3) 0.5732(3) 0.0415(13) Uani 1 1 d . . .
H7B_2 H 0.0193 0.2048 0.5643 0.050 Uiso 1 1 calc R A .
C8_2 C 0.0120(3) 0.1093(3) 0.5889(2) 0.0337(11) Uani 1 1 d . A .
C9_2 C -0.0313(3) 0.0653(3) 0.6020(2) 0.0325(11) Uani 1 1 d . . .
C10_2 C -0.0153(3) -0.0030(3) 0.6130(3) 0.0393(13) Uani 1 1 d . A .
C11_2 C -0.0520(4) -0.0396(3) 0.6408(4) 0.0524(17) Uani 1 1 d . . .
C12_2 C -0.1070(4) -0.0141(3) 0.6473(4) 0.0501(15) Uani 1 1 d . A .
H12B_2 H -0.1297 -0.0398 0.6660 0.060 Uiso 1 1 calc R . .
C13_2 C 0.0356(3) -0.0305(3) 0.5936(3) 0.0396(13) Uani 1 1 d . . .
C14_2 C 0.0419(4) -0.0976(3) 0.5838(3) 0.0513(17) Uani 1 1 d . A .
H14B_2 H 0.0134 -0.1272 0.5915 0.062 Uiso 1 1 calc R . .
C15_2 C 0.0886(4) -0.1213(3) 0.5633(3) 0.0526(17) Uani 1 1 d . . .
H15B_2 H 0.0900 -0.1662 0.5551 0.063 Uiso 1 1 calc R A .
C16_2 C 0.1339(4) -0.0787(4) 0.5545(3) 0.0541(19) Uani 1 1 d . A .
C17_2 C 0.1312(3) -0.0105(4) 0.5650(3) 0.0431(14) Uani 1 1 d . . .
C18_2 C 0.0799(3) 0.0146(3) 0.5820(2) 0.0324(11) Uani 1 1 d . A .
C19_2 C 0.0746(3) 0.0850(3) 0.5881(3) 0.0360(12) Uani 1 1 d . . .
C20_2 C 0.1280(4) 0.1229(3) 0.5892(3) 0.0464(14) Uani 1 1 d . A .
C21_2 C 0.1789(3) 0.0974(4) 0.5751(3) 0.0478(15) Uani 1 1 d . . .
H21B_2 H 0.2132 0.1248 0.5754 0.057 Uiso 1 1 calc R A .
C22_2 C 0.1790(4) 0.0320(4) 0.5608(3) 0.0498(16) Uani 1 1 d . A .
C23_2 C 0.2332(5) 0.0063(5) 0.5423(5) 0.070(2) Uani 1 1 d . A .
C24_2 C 0.1861(5) -0.1050(5) 0.5348(4) 0.065(2) Uani 1 1 d . A .
C25_2 C 0.0314(4) -0.1150(4) 0.7213(4) 0.0560(19) Uani 1 1 d . . .
C26_2 C 0.0500(6) -0.1821(4) 0.7274(4) 0.074(3) Uani 1 1 d . A .
H26B_2 H 0.0238 -0.2134 0.6952 0.088 Uiso 1 1 calc R . .
C27_2 C 0.1091(5) -0.1983(4) 0.7838(4) 0.060(2) Uani 1 1 d . . .
H27B_2 H 0.1223 -0.2424 0.7898 0.071 Uiso 1 1 calc R A .
C28_2 C 0.1499(5) -0.1542(4) 0.8318(4) 0.062(2) Uani 1 1 d . A .
H28B_2 H 0.1906 -0.1677 0.8681 0.074 Uiso 1 1 calc R . .
C29_2 C 0.1288(4) -0.0872(3) 0.8250(3) 0.0449(14) Uani 1 1 d . . .
C30_2 C 0.0661(4) -0.0705(3) 0.7671(4) 0.0462(14) Uani 1 1 d . A .
H30B_2 H 0.0497 -0.0274 0.7619 0.055 Uiso 1 1 calc R . .
C31_2 C 0.2258(3) -0.0556(4) 0.9281(4) 0.0564(18) Uani 1 1 d . . .
H31C_2 H 0.2584 -0.0617 0.9096 0.068 Uiso 1 1 calc R A .
H31D_2 H 0.2236 -0.0962 0.9504 0.068 Uiso 1 1 calc R . .
C32_2 C 0.2486(4) -0.0008(5) 0.9781(4) 0.071(3) Uani 1 1 d . A .
H32C_2 H 0.2167 0.0038 0.9977 0.086 Uiso 1 1 calc R . .
H32D_2 H 0.2933 -0.0115 1.0148 0.086 Uiso 1 1 calc R . .
C33_2 C 0.1974(3) 0.1041(4) 0.9337(3) 0.0510(16) Uani 1 1 d . . .
H33C_2 H 0.1970 0.1173 0.9761 0.061 Uiso 1 1 calc R . .
H33D_2 H 0.1546 0.0813 0.9065 0.061 Uiso 1 1 calc R . .
C34_2 C 0.2010(3) 0.1625(4) 0.8976(3) 0.0561(18) Uani 1 1 d . . .
H34C_2 H 0.1659 0.1937 0.8943 0.067 Uiso 1 1 calc R . .
H34D_2 H 0.2454 0.1835 0.9220 0.067 Uiso 1 1 calc R . .
C35_2 C 0.1739(3) 0.1898(4) 0.7830(4) 0.0500(16) Uani 1 1 d . . .
C36_2 C 0.1663(3) 0.2592(4) 0.7910(4) 0.0524(17) Uani 1 1 d . . .
H36B_2 H 0.1753 0.2766 0.8334 0.063 Uiso 1 1 calc R . .
C37_2 C 0.1465(4) 0.2980(4) 0.7370(4) 0.065(2) Uani 1 1 d . . .
H37B_2 H 0.1416 0.3428 0.7426 0.077 Uiso 1 1 calc R . .
C38_2 C 0.1330(5) 0.2758(4) 0.6741(5) 0.063(2) Uani 1 1 d . . .
H38B_2 H 0.1178 0.3045 0.6371 0.075 Uiso 1 1 calc R . .
C39_2 C 0.1426(4) 0.2079(4) 0.6656(4) 0.0519(16) Uani 1 1 d . . .
C40_2 C 0.1626(3) 0.1668(4) 0.7189(4) 0.0497(16) Uani 1 1 d . . .
H40B_2 H 0.1690 0.1224 0.7131 0.060 Uiso 1 1 calc R . .
C41_11 C -0.2742(2) 0.1693(3) 0.6057(3) 0.0479(19) Uani 0.871(11) 1 d PGDU A 1
H41_11 H -0.2785 0.2139 0.5871 0.058 Uiso 0.871(11) 1 calc PR A 1
C42_11 C -0.3382(3) 0.1326(4) 0.5592(4) 0.078(3) Uani 0.871(11) 1 d PGU A 1
H42A_11 H -0.3363 0.0880 0.5760 0.093 Uiso 0.871(11) 1 calc PR A 1
H42B_11 H -0.3408 0.1299 0.5139 0.093 Uiso 0.871(11) 1 calc PR A 1
C43_11 C -0.4022(3) 0.1675(5) 0.5556(4) 0.087(3) Uani 0.871(11) 1 d PGU A 1
H43A_11 H -0.4068 0.2100 0.5337 0.105 Uiso 0.871(11) 1 calc PR A 1
H43B_11 H -0.4425 0.1415 0.5278 0.105 Uiso 0.871(11) 1 calc PR A 1
C44_11 C -0.3987(4) 0.1771(5) 0.6243(4) 0.087(3) Uani 0.871(11) 1 d PGU A 1
H44A_11 H -0.4385 0.2021 0.6199 0.104 Uiso 0.871(11) 1 calc PR A 1
H44B_11 H -0.4002 0.1345 0.6436 0.104 Uiso 0.871(11) 1 calc PR A 1
C45_11 C -0.3356(3) 0.2125(4) 0.6711(4) 0.074(3) Uani 0.871(11) 1 d PGU A 1
H45A_11 H -0.3337 0.2150 0.7161 0.088 Uiso 0.871(11) 1 calc PR A 1
H45B_11 H -0.3365 0.2571 0.6547 0.088 Uiso 0.871(11) 1 calc PR A 1
C46_11 C -0.2717(3) 0.1764(4) 0.6754(3) 0.060(2) Uani 0.871(11) 1 d PGU A 1
H46A_11 H -0.2309 0.2009 0.7049 0.072 Uiso 0.871(11) 1 calc PR A 1
H46B_11 H -0.2689 0.1331 0.6953 0.072 Uiso 0.871(11) 1 calc PR A 1
C41_21 C -0.2796(11) 0.144(2) 0.606(3) 0.0479(19) Uani 0.129(11) 1 d PGDU A 2
H41_21 H -0.2836 0.1053 0.6308 0.058 Uiso 0.129(11) 1 calc PR A 2
C42_21 C -0.342(2) 0.142(3) 0.534(3) 0.078(3) Uani 0.129(11) 1 d PGU A 2
H42A_21 H -0.3397 0.1038 0.5093 0.093 Uiso 0.129(11) 1 calc PR A 2
H42B_21 H -0.3422 0.1814 0.5085 0.093 Uiso 0.129(11) 1 calc PR A 2
C43_21 C -0.410(3) 0.140(3) 0.543(3) 0.087(3) Uani 0.129(11) 1 d PGU A 2
H43A_21 H -0.4493 0.1404 0.4987 0.105 Uiso 0.129(11) 1 calc PR A 2
H43B_21 H -0.4111 0.0998 0.5663 0.105 Uiso 0.129(11) 1 calc PR A 2
C44_21 C -0.414(3) 0.199(3) 0.584(3) 0.087(3) Uani 0.129(11) 1 d PGU A 2
H44A_21 H -0.4547 0.1950 0.5906 0.104 Uiso 0.129(11) 1 calc PR A 2
H44B_21 H -0.4173 0.2387 0.5584 0.104 Uiso 0.129(11) 1 calc PR A 2
C45_21 C -0.351(2) 0.203(3) 0.654(3) 0.074(3) Uani 0.129(11) 1 d PGU A 2
H45A_21 H -0.3505 0.1659 0.6812 0.088 Uiso 0.129(11) 1 calc PR A 2
H45B_21 H -0.3543 0.2431 0.6765 0.088 Uiso 0.129(11) 1 calc PR A 2
C46_21 C -0.2813(18) 0.205(2) 0.648(2) 0.060(2) Uani 0.129(11) 1 d PGU A 2
H46A_21 H -0.2784 0.2450 0.6248 0.072 Uiso 0.129(11) 1 calc PR A 2
H46B_21 H -0.2427 0.2038 0.6926 0.072 Uiso 0.129(11) 1 calc PR A 2
C47_12 C 0.2969(3) -0.0893(6) 0.5274(3) 0.095(3) Uani 0.734(14) 1 d PGDU B 1
H47_12 H 0.2952 -0.1371 0.5328 0.115 Uiso 0.734(14) 1 calc PR B 1
C48_12 C 0.3652(4) -0.0666(7) 0.5820(5) 0.111(5) Uani 0.734(14) 1 d PGDU B 1
H48A_12 H 0.3675 -0.0742 0.6267 0.133 Uiso 0.734(14) 1 calc PR B 1
H48B_12 H 0.3709 -0.0197 0.5772 0.133 Uiso 0.734(14) 1 calc PR B 1
C49_12 C 0.4216(3) -0.1049(8) 0.5751(6) 0.111(5) Uani 0.734(14) 1 d PGU B 1
H49A_12 H 0.4659 -0.0898 0.6092 0.133 Uiso 0.734(14) 1 calc PR B 1
H49B_12 H 0.4173 -0.1514 0.5829 0.133 Uiso 0.734(14) 1 calc PR B 1
C50_12 C 0.4175(5) -0.0959(10) 0.5074(7) 0.174(11) Uani 0.734(14) 1 d PGU B 1
H50A_12 H 0.4526 -0.1225 0.5035 0.209 Uiso 0.734(14) 1 calc PR B 1
H50B_12 H 0.4265 -0.0501 0.5017 0.209 Uiso 0.734(14) 1 calc PR B 1
C51_12 C 0.3496(6) -0.1147(9) 0.4527(6) 0.168(10) Uani 0.734(14) 1 d PGU B 1
H51A_12 H 0.3431 -0.1618 0.4550 0.202 Uiso 0.734(14) 1 calc PR B 1
H51B_12 H 0.3485 -0.1053 0.4088 0.202 Uiso 0.734(14) 1 calc PR B 1
C52_12 C 0.2909(5) -0.0782(7) 0.4578(4) 0.086(4) Uani 0.734(14) 1 d PGDU B 1
H52A_12 H 0.2935 -0.0315 0.4500 0.103 Uiso 0.734(14) 1 calc PR B 1
H52B_12 H 0.2472 -0.0947 0.4238 0.103 Uiso 0.734(14) 1 calc PR B 1
C47_22 C 0.2888(8) -0.0880(14) 0.5144(5) 0.095(3) Uani 0.266(14) 1 d PGDU B 2
H47_22 H 0.3111 -0.0460 0.5144 0.115 Uiso 0.266(14) 1 calc PR B 2
C48_22 C 0.3454(10) -0.1204(17) 0.5561(9) 0.111(5) Uani 0.266(14) 1 d PGDU B 2
H48A_22 H 0.3361 -0.1674 0.5529 0.133 Uiso 0.266(14) 1 calc PR B 2
H48B_22 H 0.3590 -0.1068 0.6027 0.133 Uiso 0.266(14) 1 calc PR B 2
C49_22 C 0.3975(8) -0.108(2) 0.5394(13) 0.111(5) Uani 0.266(14) 1 d PGU B 2
H49A_22 H 0.4103 -0.0621 0.5478 0.133 Uiso 0.266(14) 1 calc PR B 2
H49B_22 H 0.4371 -0.1345 0.5683 0.133 Uiso 0.266(14) 1 calc PR B 2
C50_22 C 0.3801(12) -0.122(3) 0.4750(13) 0.174(11) Uani 0.266(14) 1 d PGU B 2
H50A_22 H 0.4174 -0.1097 0.4644 0.209 Uiso 0.266(14) 1 calc PR B 2
H50B_22 H 0.3731 -0.1692 0.4680 0.209 Uiso 0.266(14) 1 calc PR B 2
C51_22 C 0.3239(16) -0.091(2) 0.4332(12) 0.168(10) Uani 0.266(14) 1 d PGU B 2
H51A_22 H 0.3111 -0.1050 0.3867 0.202 Uiso 0.266(14) 1 calc PR B 2
H51B_22 H 0.3323 -0.0439 0.4360 0.202 Uiso 0.266(14) 1 calc PR B 2
C52_22 C 0.2717(10) -0.1045(19) 0.4496(7) 0.086(4) Uani 0.266(14) 1 d PGDU B 2
H52A_22 H 0.2311 -0.0801 0.4194 0.103 Uiso 0.266(14) 1 calc PR B 2
H52B_22 H 0.2609 -0.1512 0.4431 0.103 Uiso 0.266(14) 1 calc PR B 2

loop_
_atom_site_aniso_label
_atom_site_aniso_U_11
_atom_site_aniso_U_22
_atom_site_aniso_U_33
_atom_site_aniso_U_23
_atom_site_aniso_U_13
_atom_site_aniso_U_12
N1_1 0.031(2) 0.021(2) 0.030(2) 0.0012(17) 0.0132(17) 0.0008(17)
N2_1 0.048(3) 0.039(4) 0.135(7) -0.042(4) 0.030(4) -0.005(3)
O1_1 0.054(2) 0.0260(19) 0.0290(18) 0.0032(15) 0.0128(17) 0.0001(17)
O2_1 0.038(2) 0.0292(19) 0.0321(19) -0.0021(16) 0.0080(16) 0.0005(16)
O3_1 0.052(3) 0.083(4) 0.085(4) -0.052(4) 0.018(3) 0.006(3)
O4_1 0.095(5) 0.024(3) 0.139(6) -0.021(3) 0.054(4) -0.009(3)
O5_1 0.043(2) 0.045(2) 0.0277(18) -0.0052(17) 0.0125(16) -0.0053(19)
O6_1 0.032(2) 0.068(3) 0.050(2) -0.003(2) 0.0172(18) -0.004(2)
O7_1 0.047(3) 0.060(3) 0.054(3) 0.003(2) 0.011(2) -0.004(2)
O8_1 0.047(2) 0.033(2) 0.040(2) 0.0048(17) 0.0255(18) -0.0014(17)
O9_1 0.035(2) 0.029(2) 0.054(3) 0.0079(19) 0.0098(18) -0.0040(17)
C1_1 0.032(3) 0.027(3) 0.033(3) 0.000(2) 0.013(2) 0.000(2)
C2_1 0.034(3) 0.022(2) 0.031(2) -0.002(2) 0.017(2) -0.002(2)
C3_1 0.027(2) 0.022(2) 0.031(2) -0.003(2) 0.0158(19) -0.0015(19)
C4_1 0.027(2) 0.021(2) 0.033(2) -0.007(2) 0.0134(19) -0.0010(19)
C5_1 0.032(2) 0.023(2) 0.034(3) -0.004(2) 0.014(2) -0.005(2)
C6_1 0.031(3) 0.028(3) 0.036(3) -0.001(2) 0.016(2) -0.003(2)
C7_1 0.028(2) 0.027(3) 0.040(3) 0.004(2) 0.018(2) 0.003(2)
C8_1 0.030(2) 0.027(3) 0.038(3) -0.006(2) 0.018(2) -0.008(2)
C9_1 0.030(3) 0.029(3) 0.033(3) -0.008(2) 0.017(2) -0.005(2)
C10_1 0.031(3) 0.028(3) 0.037(3) -0.012(2) 0.021(2) -0.008(2)
C11_1 0.033(3) 0.043(3) 0.033(3) -0.008(2) 0.019(2) -0.006(2)
C12_1 0.033(3) 0.030(3) 0.034(3) -0.004(2) 0.015(2) 0.000(2)
C13_1 0.032(3) 0.037(3) 0.051(3) -0.023(3) 0.027(2) -0.012(2)
C14_1 0.028(3) 0.050(4) 0.041(3) -0.015(3) 0.015(2) -0.005(2)
C15_1 0.034(3) 0.061(4) 0.055(4) -0.031(3) 0.020(3) -0.008(3)
C16_1 0.034(3) 0.044(4) 0.065(4) -0.029(3) 0.020(3) -0.003(3)
C17_1 0.033(3) 0.040(3) 0.066(4) -0.030(3) 0.024(3) -0.009(3)
C18_1 0.038(3) 0.027(3) 0.053(3) -0.020(2) 0.027(3) -0.007(2)
C19_1 0.030(3) 0.024(2) 0.050(3) -0.005(2) 0.019(2) -0.002(2)
C20_1 0.029(3) 0.029(3) 0.072(4) -0.009(3) 0.015(3) -0.003(2)
C21_1 0.051(4) 0.026(3) 0.084(5) -0.011(3) 0.034(4) -0.001(3)
C22_1 0.047(4) 0.027(3) 0.108(7) -0.029(4) 0.039(4) -0.010(3)
C23_1 0.042(4) 0.051(5) 0.098(7) -0.041(5) 0.024(4) -0.015(3)
C24_1 0.037(3) 0.076(6) 0.088(6) -0.058(5) 0.020(4) -0.008(4)
C25_1 0.040(3) 0.021(2) 0.027(2) -0.0031(19) 0.010(2) -0.002(2)
C26_1 0.060(4) 0.027(3) 0.035(3) 0.000(2) 0.018(3) 0.000(3)
C27_1 0.057(4) 0.040(3) 0.033(3) 0.000(3) 0.004(3) 0.007(3)
C28_1 0.042(3) 0.041(3) 0.046(3) -0.001(3) 0.006(3) 0.008(3)
C29_1 0.039(3) 0.035(3) 0.039(3) -0.001(2) 0.012(2) 0.001(2)
C30_1 0.034(2) 0.028(3) 0.035(3) 0.000(2) 0.012(2) -0.005(2)
C31_1 0.035(3) 0.091(7) 0.089(6) 0.038(5) 0.024(3) 0.007(4)
C32_1 0.039(4) 0.083(6) 0.102(6) 0.047(5) 0.034(4) 0.015(4)
C33_1 0.045(3) 0.048(4) 0.054(4) -0.004(3) 0.025(3) -0.008(3)
C34_1 0.052(4) 0.042(3) 0.054(4) -0.009(3) 0.032(3) -0.017(3)
C35_1 0.044(3) 0.024(2) 0.030(3) -0.004(2) 0.015(2) -0.004(2)
C36_1 0.068(4) 0.034(3) 0.042(3) -0.005(3) 0.031(3) -0.015(3)
C37_1 0.068(4) 0.032(3) 0.045(3) 0.012(3) 0.023(3) -0.008(3)
C38_1 0.070(4) 0.029(3) 0.044(3) 0.011(3) 0.003(3) -0.008(3)
C39_1 0.045(3) 0.019(2) 0.043(3) -0.002(2) 0.014(2) -0.009(2)
C40_1 0.041(3) 0.024(2) 0.027(2) 0.000(2) 0.009(2) -0.007(2)
C41_1 0.032(2) 0.019(2) 0.036(3) -0.006(2) 0.015(2) -0.002(2)
C42_1 0.035(3) 0.034(3) 0.035(3) -0.008(2) 0.017(2) -0.009(2)
C43_1 0.048(3) 0.029(3) 0.039(3) -0.006(2) 0.020(3) -0.013(2)
C44_1 0.048(3) 0.032(3) 0.037(3) -0.009(2) 0.017(2) -0.014(2)
C45_1 0.038(3) 0.028(3) 0.034(3) -0.010(2) 0.016(2) -0.004(2)
C46_1 0.039(3) 0.028(3) 0.033(3) -0.006(2) 0.017(2) -0.007(2)
C47_1 0.055(4) 0.056(5) 0.163(11) -0.067(6) 0.040(6) -0.015(4)
C48_1 0.054(4) 0.042(4) 0.126(8) -0.045(5) 0.019(5) 0.005(3)
C49_1 0.081(6) 0.053(5) 0.131(9) -0.051(6) 0.011(6) 0.024(5)
C50_1 0.079(7) 0.065(6) 0.169(12) -0.063(8) 0.029(7) -0.002(5)
C51_1 0.069(5) 0.037(3) 0.055(4) -0.017(3) 0.015(3) -0.016(3)
C52_1 0.050(4) 0.038(3) 0.065(4) -0.015(3) 0.016(3) -0.007(3)
N1_2 0.042(3) 0.058(4) 0.047(3) -0.008(3) 0.015(2) 0.004(3)
N2_2 0.088(5) 0.065(4) 0.075(4) 0.017(4) 0.053(4) 0.042(4)
O1_2 0.085(4) 0.050(3) 0.111(5) -0.014(3) 0.069(4) -0.010(3)
O2_2 0.068(4) 0.072(4) 0.111(5) 0.036(4) 0.047(4) 0.033(3)
O3_2 0.108(5) 0.062(4) 0.063(3) -0.002(3) 0.039(3) 0.046(3)
O4_2 0.119(6) 0.093(5) 0.122(6) 0.039(4) 0.099(5) 0.047(4)
O5_2 0.106(5) 0.037(3) 0.079(4) -0.007(3) 0.055(3) -0.020(3)
O6_2 0.051(3) 0.056(3) 0.058(3) 0.021(2) 0.017(2) 0.007(2)
O7_2 0.045(2) 0.074(4) 0.046(3) 0.012(2) 0.007(2) -0.007(2)
O8_2 0.052(3) 0.062(3) 0.047(2) -0.020(2) 0.024(2) -0.007(2)
O9_2 0.074(3) 0.041(3) 0.067(3) -0.009(2) 0.044(3) -0.007(2)
C1_2 0.050(4) 0.052(4) 0.054(4) -0.018(3) 0.031(3) -0.018(3)
C2_2 0.044(3) 0.040(3) 0.046(3) -0.006(3) 0.018(3) -0.002(3)
C3_2 0.037(3) 0.036(3) 0.028(2) -0.006(2) 0.012(2) -0.002(2)
C4_2 0.041(3) 0.040(3) 0.035(3) -0.001(2) 0.012(2) 0.010(3)
C5_2 0.047(3) 0.046(4) 0.053(4) 0.009(3) 0.020(3) 0.015(3)
C6_2 0.061(4) 0.036(3) 0.046(3) 0.009(3) 0.024(3) 0.014(3)
C7_2 0.050(3) 0.036(3) 0.038(3) 0.007(2) 0.019(3) 0.011(3)
C8_2 0.045(3) 0.031(3) 0.022(2) 0.003(2) 0.012(2) 0.006(2)
C9_2 0.038(3) 0.029(3) 0.020(2) -0.0036(19) 0.004(2) 0.002(2)
C10_2 0.055(3) 0.026(3) 0.040(3) -0.001(2) 0.024(3) 0.006(2)
C11_2 0.076(4) 0.023(3) 0.075(5) -0.008(3) 0.049(4) -0.009(3)
C12_2 0.061(4) 0.036(3) 0.064(4) -0.008(3) 0.037(3) -0.009(3)
C13_2 0.055(3) 0.033(3) 0.028(3) -0.002(2) 0.016(2) 0.010(3)
C14_2 0.084(5) 0.028(3) 0.047(3) 0.001(3) 0.033(3) 0.006(3)
C15_2 0.078(5) 0.035(3) 0.046(3) 0.002(3) 0.029(3) 0.015(3)
C16_2 0.077(5) 0.052(4) 0.028(3) 0.002(3) 0.019(3) 0.034(4)
C17_2 0.045(3) 0.052(4) 0.027(3) 0.002(3) 0.010(2) 0.014(3)
C18_2 0.040(3) 0.033(3) 0.018(2) 0.002(2) 0.008(2) 0.009(2)
C19_2 0.041(3) 0.038(3) 0.026(2) 0.001(2) 0.011(2) 0.011(2)
C20_2 0.055(4) 0.038(3) 0.046(3) 0.004(3) 0.022(3) 0.004(3)
C21_2 0.046(3) 0.057(4) 0.048(3) 0.016(3) 0.028(3) 0.008(3)
C22_2 0.055(4) 0.059(4) 0.042(3) 0.007(3) 0.028(3) 0.019(3)
C23_2 0.066(5) 0.081(6) 0.082(6) 0.038(5) 0.050(5) 0.033(4)
C24_2 0.075(5) 0.072(5) 0.044(4) 0.007(4) 0.022(3) 0.031(4)
C25_2 0.074(5) 0.066(5) 0.042(3) 0.016(3) 0.038(3) 0.025(4)
C26_2 0.154(9) 0.030(3) 0.064(5) 0.005(3) 0.074(6) 0.004(4)
C27_2 0.097(6) 0.041(4) 0.055(4) 0.023(3) 0.047(4) 0.019(4)
C28_2 0.081(5) 0.048(4) 0.058(4) 0.021(4) 0.033(4) 0.023(4)
C29_2 0.057(4) 0.040(3) 0.040(3) 0.016(3) 0.024(3) 0.018(3)
C30_2 0.056(4) 0.032(3) 0.064(4) 0.013(3) 0.039(3) 0.011(3)
C31_2 0.040(3) 0.057(4) 0.055(4) 0.028(3) 0.006(3) 0.010(3)
C32_2 0.048(4) 0.097(7) 0.061(5) 0.037(5) 0.017(4) -0.003(4)
C33_2 0.042(3) 0.062(4) 0.032(3) -0.009(3) 0.001(2) -0.009(3)
C34_2 0.040(3) 0.079(5) 0.039(3) -0.013(3) 0.009(3) -0.004(3)
C35_2 0.048(3) 0.052(4) 0.048(4) -0.012(3) 0.020(3) -0.011(3)
C36_2 0.046(3) 0.048(4) 0.063(4) -0.025(3) 0.025(3) -0.021(3)
C37_2 0.071(5) 0.055(4) 0.060(5) -0.007(4) 0.022(4) -0.011(4)
C38_2 0.076(5) 0.046(4) 0.068(5) -0.011(4) 0.034(4) -0.019(4)
C39_2 0.051(4) 0.046(4) 0.054(4) -0.003(3) 0.019(3) -0.012(3)
C40_2 0.040(3) 0.060(4) 0.054(4) -0.024(3) 0.025(3) -0.013(3)
C41_11 0.042(3) 0.045(4) 0.053(3) -0.012(3) 0.018(3) 0.000(3)
C42_11 0.053(4) 0.089(6) 0.094(6) -0.032(5) 0.036(4) -0.002(4)
C43_11 0.064(5) 0.083(6) 0.107(6) -0.029(5) 0.031(4) -0.005(5)
C44_11 0.070(5) 0.086(6) 0.121(7) -0.013(5) 0.058(5) 0.007(4)
C45_11 0.085(5) 0.074(5) 0.075(5) -0.009(4) 0.047(4) 0.022(4)
C46_11 0.067(4) 0.060(5) 0.065(5) -0.005(4) 0.042(4) 0.017(4)
C41_21 0.042(3) 0.045(4) 0.053(3) -0.012(3) 0.018(3) 0.000(3)
C42_21 0.053(4) 0.089(6) 0.094(6) -0.032(5) 0.036(4) -0.002(4)
C43_21 0.064(5) 0.083(6) 0.107(6) -0.029(5) 0.031(4) -0.005(5)
C44_21 0.070(5) 0.086(6) 0.121(7) -0.013(5) 0.058(5) 0.007(4)
C45_21 0.085(5) 0.074(5) 0.075(5) -0.009(4) 0.047(4) 0.022(4)
C46_21 0.067(4) 0.060(5) 0.065(5) -0.005(4) 0.042(4) 0.017(4)
C47_12 0.107(6) 0.102(6) 0.087(6) 0.002(5) 0.052(5) 0.032(5)
C48_12 0.093(7) 0.115(8) 0.139(8) -0.008(6) 0.063(6) 0.008(6)
C49_12 0.105(8) 0.097(7) 0.129(9) -0.003(6) 0.050(6) 0.012(6)
C50_12 0.170(12) 0.179(13) 0.189(12) 0.000(7) 0.093(8) 0.010(7)
C51_12 0.174(12) 0.173(12) 0.170(11) 0.000(7) 0.088(8) 0.013(7)
C52_12 0.098(7) 0.086(7) 0.097(6) 0.010(5) 0.064(5) 0.015(5)
C47_22 0.107(6) 0.102(6) 0.087(6) 0.002(5) 0.052(5) 0.032(5)
C48_22 0.093(7) 0.115(8) 0.139(8) -0.008(6) 0.063(6) 0.008(6)
C49_22 0.105(8) 0.097(7) 0.129(9) -0.003(6) 0.050(6) 0.012(6)
C50_22 0.170(12) 0.179(13) 0.189(12) 0.000(7) 0.093(8) 0.010(7)
C51_22 0.174(12) 0.173(12) 0.170(11) 0.000(7) 0.088(8) 0.013(7)
C52_22 0.098(7) 0.086(7) 0.097(6) 0.010(5) 0.064(5) 0.015(5)

loop_
_atom_type_symbol
_atom_type_description
_atom_type_scat_dispersion_real
_atom_type_scat_dispersion_imag
_atom_type_scat_source
C C 0.0033 0.0016 'International Tables Vol C Tables 4.2.6.8 and 6.1.1.4'
H H 0.0000 0.0000 'International Tables Vol C Tables 4.2.6.8 and 6.1.1.4'
N N 0.0061 0.0033 'International Tables Vol C Tables 4.2.6.8 and 6.1.1.4'
O O 0.0106 0.0060 'International Tables Vol C Tables 4.2.6.8 and 6.1.1.4'

loop_
_exptl_crystal_face_index_h
_exptl_crystal_face_index_k
_exptl_crystal_face_index_l
_exptl_crystal_face_perp_dist
1.00 -1.00 0.00 0.0900
-2.00 -1.00 0.00 0.0600
2.00 1.00 0.00 0.0700
1.00 1.00 0.00 0.0500
-1.00 -1.00 0.00 0.0600
-1.00 1.00 1.00 0.0400
1.00 -1.00 -1.00 0.0600
-3.00 -1.00 3.00 0.0900
3.00 3.00 -2.00 0.0500
-1.00 3.00 -1.00 0.0700
2.00 -3.00 1.00 0.0900
-1.00 1.00 0.00 0.0600
1.00 0.00 -1.00 0.0800

loop_
_geom_angle_atom_site_label_1
_geom_angle_atom_site_label_2
_geom_angle_atom_site_label_3
_geom_angle
C1_1 N1_1 C5_1 123.6(4)
C1_1 N1_1 C41_1 116.2(4)
C5_1 N1_1 C41_1 120.1(4)
C23_1 N2_1 C24_1 124.1(6)
C23_1 N2_1 C47_1 115.6(10)
C24_1 N2_1 C47_1 120.3(9)
C25_1 O5_1 C11_1 115.1(4)
C29_1 O6_1 C31_1 118.7(6)
C33_1 O7_1 C32_1 113.3(7)
C35_1 O8_1 C34_1 117.5(5)
C39_1 O9_1 C20_1 112.0(4)
O1_1 C1_1 N1_1 122.2(5)
O1_1 C1_1 C2_1 120.8(5)
N1_1 C1_1 C2_1 116.9(4)
C12_1 C2_1 C3_1 119.1(5)
C12_1 C2_1 C1_1 119.4(5)
C3_1 C2_1 C1_1 121.4(4)
C9_1 C3_1 C4_1 120.7(5)
C9_1 C3_1 C2_1 120.5(4)
C4_1 C3_1 C2_1 118.8(4)
C6_1 C4_1 C3_1 119.2(4)
C6_1 C4_1 C5_1 120.7(4)
C3_1 C4_1 C5_1 120.1(4)
O2_1 C5_1 N1_1 120.5(5)
O2_1 C5_1 C4_1 121.4(5)
N1_1 C5_1 C4_1 118.1(4)
C4_1 C6_1 C7_1 121.0(5)
C4_1 C6_1 H6A_1 119.5
C7_1 C6_1 H6A_1 119.5
C8_1 C7_1 C6_1 121.1(5)
C8_1 C7_1 H7A_1 119.5
C6_1 C7_1 H7A_1 119.5
C7_1 C8_1 C9_1 118.9(5)
C7_1 C8_1 C19_1 121.3(5)
C9_1 C8_1 C19_1 119.8(5)
C3_1 C9_1 C8_1 118.9(5)
C3_1 C9_1 C10_1 120.2(5)
C8_1 C9_1 C10_1 120.9(5)
C11_1 C10_1 C9_1 116.4(5)
C11_1 C10_1 C13_1 125.6(5)
C9_1 C10_1 C13_1 117.9(5)
O5_1 C11_1 C12_1 115.4(5)
O5_1 C11_1 C10_1 121.6(5)
C12_1 C11_1 C10_1 123.0(5)
C2_1 C12_1 C11_1 120.4(5)
C2_1 C12_1 H12A_1 119.8
C11_1 C12_1 H12A_1 119.8
C14_1 C13_1 C18_1 118.2(5)
C14_1 C13_1 C10_1 121.8(6)
C18_1 C13_1 C10_1 119.9(5)
C13_1 C14_1 C15_1 120.1(7)
C13_1 C14_1 H14A_1 119.9
C15_1 C14_1 H14A_1 119.9
C16_1 C15_1 C14_1 121.6(6)
C16_1 C15_1 H15A_1 119.2
C14_1 C15_1 H15A_1 119.2
C15_1 C16_1 C17_1 119.7(6)
C15_1 C16_1 C24_1 120.7(7)
C17_1 C16_1 C24_1 119.5(7)
C22_1 C17_1 C16_1 120.4(6)
C22_1 C17_1 C18_1 120.5(6)
C16_1 C17_1 C18_1 119.1(7)
C13_1 C18_1 C17_1 121.1(6)
C13_1 C18_1 C19_1 121.5(5)
C17_1 C18_1 C19_1 117.2(6)
C20_1 C19_1 C18_1 117.5(5)
C20_1 C19_1 C8_1 124.9(6)
C18_1 C19_1 C8_1 117.7(5)
C21_1 C20_1 C19_1 122.9(7)
C21_1 C20_1 O9_1 115.4(6)
C19_1 C20_1 O9_1 121.5(5)
C22_1 C21_1 C20_1 119.6(7)
C22_1 C21_1 H21A_1 120.2
C20_1 C21_1 H21A_1 120.2
C21_1 C22_1 C17_1 120.9(6)
C21_1 C22_1 C23_1 117.3(8)
C17_1 C22_1 C23_1 121.4(8)
O4_1 C23_1 N2_1 121.2(7)
O4_1 C23_1 C22_1 122.1(9)
N2_1 C23_1 C22_1 116.7(9)
O3_1 C24_1 N2_1 121.9(7)
O3_1 C24_1 C16_1 120.3(10)
N2_1 C24_1 C16_1 117.7(7)
O5_1 C25_1 C30_1 121.7(5)
O5_1 C25_1 C26_1 117.0(5)
C30_1 C25_1 C26_1 121.3(5)
C27_1 C26_1 C25_1 118.2(6)
C27_1 C26_1 H26A_1 120.9
C25_1 C26_1 H26A_1 120.9
C26_1 C27_1 C28_1 121.9(6)
C26_1 C27_1 H27A_1 119.1
C28_1 C27_1 H27A_1 119.1
C27_1 C28_1 C29_1 118.5(6)
C27_1 C28_1 H28A_1 120.7
C29_1 C28_1 H28A_1 120.7
O6_1 C29_1 C30_1 112.8(5)
O6_1 C29_1 C28_1 126.0(6)
C30_1 C29_1 C28_1 121.2(6)
C25_1 C30_1 C29_1 118.9(5)
C25_1 C30_1 H30A_1 120.6
C29_1 C30_1 H30A_1 120.6
O6_1 C31_1 C32_1 106.8(7)
O6_1 C31_1 H31A_1 110.4
C32_1 C31_1 H31A_1 110.4
O6_1 C31_1 H31B_1 110.4
C32_1 C31_1 H31B_1 110.4
H31A_1 C31_1 H31B_1 108.6
O7_1 C32_1 C31_1 111.8(8)
O7_1 C32_1 H32A_1 109.3
C31_1 C32_1 H32A_1 109.3
O7_1 C32_1 H32B_1 109.3
C31_1 C32_1 H32B_1 109.3
H32A_1 C32_1 H32B_1 107.9
O7_1 C33_1 C34_1 111.5(6)
O7_1 C33_1 H33A_1 109.3
C34_1 C33_1 H33A_1 109.3
O7_1 C33_1 H33B_1 109.3
C34_1 C33_1 H33B_1 109.3
H33A_1 C33_1 H33B_1 108.0
O8_1 C34_1 C33_1 107.8(5)
O8_1 C34_1 H34A_1 110.2
C33_1 C34_1 H34A_1 110.2
O8_1 C34_1 H34B_1 110.2
C33_1 C34_1 H34B_1 110.2
H34A_1 C34_1 H34B_1 108.5
O8_1 C35_1 C40_1 113.3(5)
O8_1 C35_1 C36_1 125.6(6)
C40_1 C35_1 C36_1 121.1(6)
C37_1 C36_1 C35_1 118.1(6)
C37_1 C36_1 H36A_1 121.0
C35_1 C36_1 H36A_1 121.0
C36_1 C37_1 C38_1 122.6(6)
C36_1 C37_1 H37A_1 118.7
C38_1 C37_1 H37A_1 118.7
C39_1 C38_1 C37_1 118.0(6)
C39_1 C38_1 H38A_1 121.0
C37_1 C38_1 H38A_1 121.0
C38_1 C39_1 O9_1 118.4(6)
C38_1 C39_1 C40_1 121.1(6)
O9_1 C39_1 C40_1 120.5(5)
C35_1 C40_1 C39_1 119.1(5)
C35_1 C40_1 H40A_1 120.4
C39_1 C40_1 H40A_1 120.4
N1_1 C41_1 C46_1 113.7(4)
N1_1 C41_1 C42_1 111.7(4)
C46_1 C41_1 C42_1 112.4(4)
N1_1 C41_1 H41A_1 106.1
C46_1 C41_1 H41A_1 106.1
C42_1 C41_1 H41A_1 106.1
C41_1 C42_1 C43_1 108.7(5)
C41_1 C42_1 H42A_1 110.0
C43_1 C42_1 H42A_1 110.0
C41_1 C42_1 H42B_1 110.0
C43_1 C42_1 H42B_1 110.0
H42A_1 C42_1 H42B_1 108.3
C44_1 C43_1 C42_1 111.3(5)
C44_1 C43_1 H43A_1 109.4
C42_1 C43_1 H43A_1 109.4
C44_1 C43_1 H43B_1 109.4
C42_1 C43_1 H43B_1 109.4
H43A_1 C43_1 H43B_1 108.0
C43_1 C44_1 C45_1 112.8(5)
C43_1 C44_1 H44A_1 109.0
C45_1 C44_1 H44A_1 109.0
C43_1 C44_1 H44B_1 109.0
C45_1 C44_1 H44B_1 109.0
H44A_1 C44_1 H44B_1 107.8
C44_1 C45_1 C46_1 110.9(5)
C44_1 C45_1 H45A_1 109.5
C46_1 C45_1 H45A_1 109.5
C44_1 C45_1 H45B_1 109.5
C46_1 C45_1 H45B_1 109.5
H45A_1 C45_1 H45B_1 108.1
C41_1 C46_1 C45_1 108.9(4)
C41_1 C46_1 H46A_1 109.9
C45_1 C46_1 H46A_1 109.9
C41_1 C46_1 H46B_1 109.9
C45_1 C46_1 H46B_1 109.9
H46A_1 C46_1 H46B_1 108.3
C52_1 C47_1 C48_1 122.3(8)
C52_1 C47_1 N2_1 116.7(7)
C48_1 C47_1 N2_1 112.8(8)
C52_1 C47_1 H47_1 99.6
C48_1 C47_1 H47_1 99.6
N2_1 C47_1 H47_1 99.6
C47_1 C48_1 C49_1 110.6(10)
C47_1 C48_1 H48A_1 109.5
C49_1 C48_1 H48A_1 109.5
C47_1 C48_1 H48B_1 109.5
C49_1 C48_1 H48B_1 109.5
H48A_1 C48_1 H48B_1 108.1
C50_1 C49_1 C48_1 115.7(8)
C50_1 C49_1 H49A_1 108.4
C48_1 C49_1 H49A_1 108.4
C50_1 C49_1 H49B_1 108.4
C48_1 C49_1 H49B_1 108.4
H49A_1 C49_1 H49B_1 107.4
C49_1 C50_1 C51_1 115.5(10)
C49_1 C50_1 H50A_1 108.4
C51_1 C50_1 H50A_1 108.4
C49_1 C50_1 H50B_1 108.4
C51_1 C50_1 H50B_1 108.4
H50A_1 C50_1 H50B_1 107.5
C52_1 C51_1 C50_1 114.0(7)
C52_1 C51_1 H51A_1 108.8
C50_1 C51_1 H51A_1 108.8
C52_1 C51_1 H51B_1 108.8
C50_1 C51_1 H51B_1 108.8
H51A_1 C51_1 H51B_1 107.7
C47_1 C52_1 C51_1 113.5(7)
C47_1 C52_1 H52A_1 108.9
C51_1 C52_1 H52A_1 108.9
C47_1 C52_1 H52B_1 108.9
C51_1 C52_1 H52B_1 108.9
H52A_1 C52_1 H52B_1 107.7
C5_2 N1_2 C1_2 125.1(5)
C23_2 N2_2 C24_2 121.8(6)
C11_2 O5_2 C25_2 116.2(6)
C29_2 O6_2 C31_2 117.2(6)
C32_2 O7_2 C33_2 115.7(6)
C35_2 O8_2 C34_2 118.8(6)
C39_2 O9_2 C20_2 117.1(6)
O1_2 C1_2 N1_2 121.7(7)
O1_2 C1_2 C2_2 121.4(7)
N1_2 C1_2 C2_2 116.9(6)
C12_2 C2_2 C3_2 118.7(6)
C12_2 C2_2 C1_2 120.2(6)
C3_2 C2_2 C1_2 121.0(6)
C2_2 C3_2 C9_2 120.4(6)
C2_2 C3_2 C4_2 119.1(6)
C9_2 C3_2 C4_2 120.5(5)
C6_2 C4_2 C3_2 120.0(6)
C6_2 C4_2 C5_2 118.9(6)
C3_2 C4_2 C5_2 121.1(6)
O2_2 C5_2 N1_2 122.9(6)
O2_2 C5_2 C4_2 120.6(7)
N1_2 C5_2 C4_2 116.6(6)
C4_2 C6_2 C7_2 120.6(6)
C4_2 C6_2 H6B_2 119.7
C7_2 C6_2 H6B_2 119.7
C6_2 C7_2 C8_2 120.9(6)
C6_2 C7_2 H7B_2 119.5
C8_2 C7_2 H7B_2 119.5
C7_2 C8_2 C9_2 118.7(5)
C7_2 C8_2 C19_2 121.1(6)
C9_2 C8_2 C19_2 120.1(5)
C3_2 C9_2 C8_2 118.8(5)
C3_2 C9_2 C10_2 120.4(6)
C8_2 C9_2 C10_2 120.8(5)
C11_2 C10_2 C9_2 116.2(6)
C11_2 C10_2 C13_2 125.0(5)
C9_2 C10_2 C13_2 118.9(6)
C12_2 C11_2 O5_2 116.9(6)
C12_2 C11_2 C10_2 122.4(6)
O5_2 C11_2 C10_2 120.6(6)
C11_2 C12_2 C2_2 120.5(6)
C11_2 C12_2 H12B_2 119.7
C2_2 C12_2 H12B_2 119.7
C14_2 C13_2 C18_2 118.4(6)
C14_2 C13_2 C10_2 123.7(6)
C18_2 C13_2 C10_2 117.8(5)
C15_2 C14_2 C13_2 122.1(7)
C15_2 C14_2 H14B_2 119.0
C13_2 C14_2 H14B_2 119.0
C14_2 C15_2 C16_2 120.3(6)
C14_2 C15_2 H15B_2 119.8
C16_2 C15_2 H15B_2 119.8
C15_2 C16_2 C17_2 120.3(6)
C15_2 C16_2 C24_2 120.1(7)
C17_2 C16_2 C24_2 119.6(8)
C22_2 C17_2 C16_2 120.9(6)
C22_2 C17_2 C18_2 119.8(6)
C16_2 C17_2 C18_2 119.3(7)
C17_2 C18_2 C13_2 119.3(5)
C17_2 C18_2 C19_2 118.9(6)
C13_2 C18_2 C19_2 121.8(5)
C20_2 C19_2 C18_2 116.7(5)
C20_2 C19_2 C8_2 126.5(6)
C18_2 C19_2 C8_2 116.7(5)
O9_2 C20_2 C19_2 121.1(6)
O9_2 C20_2 C21_2 116.1(6)
C19_2 C20_2 C21_2 122.7(6)
C22_2 C21_2 C20_2 120.1(7)
C22_2 C21_2 H21B_2 120.0
C20_2 C21_2 H21B_2 120.0
C21_2 C22_2 C17_2 120.8(6)
C21_2 C22_2 C23_2 118.7(7)
C17_2 C22_2 C23_2 120.4(7)
O4_2 C23_2 N2_2 120.5(7)
O4_2 C23_2 C22_2 121.5(9)
N2_2 C23_2 C22_2 118.0(7)
O3_2 C24_2 N2_2 120.6(8)
O3_2 C24_2 C16_2 121.3(9)
N2_2 C24_2 C16_2 118.0(7)
C30_2 C25_2 C26_2 123.4(8)
C30_2 C25_2 O5_2 126.4(7)
C26_2 C25_2 O5_2 109.9(8)
C27_2 C26_2 C25_2 115.6(8)
C27_2 C26_2 H26B_2 122.2
C25_2 C26_2 H26B_2 122.2
C26_2 C27_2 C28_2 124.5(7)
C26_2 C27_2 H27B_2 117.8
C28_2 C27_2 H27B_2 117.8
C27_2 C28_2 C29_2 118.5(7)
C27_2 C28_2 H28B_2 120.8
C29_2 C28_2 H28B_2 120.8
O6_2 C29_2 C28_2 124.6(6)
O6_2 C29_2 C30_2 117.7(6)
C28_2 C29_2 C30_2 117.1(7)
C25_2 C30_2 C29_2 120.8(6)
C25_2 C30_2 H30B_2 119.6
C29_2 C30_2 H30B_2 119.6
O6_2 C31_2 C32_2 109.7(6)
O6_2 C31_2 H31C_2 109.7
C32_2 C31_2 H31C_2 109.7
O6_2 C31_2 H31D_2 109.7
C32_2 C31_2 H31D_2 109.7
H31C_2 C31_2 H31D_2 108.2
O7_2 C32_2 C31_2 112.4(6)
O7_2 C32_2 H32C_2 109.1
C31_2 C32_2 H32C_2 109.1
O7_2 C32_2 H32D_2 109.1
C31_2 C32_2 H32D_2 109.1
H32C_2 C32_2 H32D_2 107.9
O7_2 C33_2 C34_2 113.3(6)
O7_2 C33_2 H33C_2 108.9
C34_2 C33_2 H33C_2 108.9
O7_2 C33_2 H33D_2 108.9
C34_2 C33_2 H33D_2 108.9
H33C_2 C33_2 H33D_2 107.7
O8_2 C34_2 C33_2 108.6(7)
O8_2 C34_2 H34C_2 110.0
C33_2 C34_2 H34C_2 110.0
O8_2 C34_2 H34D_2 110.0
C33_2 C34_2 H34D_2 110.0
H34C_2 C34_2 H34D_2 108.4
O8_2 C35_2 C40_2 115.1(7)
O8_2 C35_2 C36_2 126.8(6)
C40_2 C35_2 C36_2 118.1(7)
C37_2 C36_2 C35_2 118.9(7)
C37_2 C36_2 H36B_2 120.5
C35_2 C36_2 H36B_2 120.5
C36_2 C37_2 C38_2 123.4(8)
C36_2 C37_2 H37B_2 118.3
C38_2 C37_2 H37B_2 118.3
C37_2 C38_2 C39_2 118.6(8)
C37_2 C38_2 H38B_2 120.7
C39_2 C38_2 H38B_2 120.7
C40_2 C39_2 O9_2 124.2(7)
C40_2 C39_2 C38_2 119.9(7)
O9_2 C39_2 C38_2 115.9(7)
C39_2 C40_2 C35_2 120.9(7)
C39_2 C40_2 H40B_2 119.5
C35_2 C40_2 H40B_2 119.5
C42_11 C41_11 C46_11 109.7
C42_11 C41_11 H41_11 106.7
C46_11 C41_11 H41_11 106.7
C41_11 C42_11 C43_11 110.7
C41_11 C42_11 H42A_11 109.5
C43_11 C42_11 H42A_11 109.5
C41_11 C42_11 H42B_11 109.5
C43_11 C42_11 H42B_11 109.5
C44_11 C43_11 C42_11 111.9
C44_11 C43_11 H43A_11 109.2
C42_11 C43_11 H43A_11 109.2
C44_11 C43_11 H43B_11 109.2
C42_11 C43_11 H43B_11 109.2
C45_11 C44_11 C43_11 112.1
C45_11 C44_11 H44A_11 109.2
C43_11 C44_11 H44A_11 109.2
C45_11 C44_11 H44B_11 109.2
C43_11 C44_11 H44B_11 109.2
C44_11 C45_11 C46_11 110.4
C44_11 C45_11 H45A_11 109.6
C46_11 C45_11 H45A_11 109.6
C44_11 C45_11 H45B_11 109.6
C46_11 C45_11 H45B_11 109.6
C41_11 C46_11 C45_11 111.0
C41_11 C46_11 H46A_11 109.4
C45_11 C46_11 H46A_11 109.4
C41_11 C46_11 H46B_11 109.4
C45_11 C46_11 H46B_11 109.4
C46_21 C41_21 C42_21 111.9
C46_21 C41_21 H41_21 106.6
C42_21 C41_21 H41_21 106.6
C41_21 C42_21 C43_21 108.7
C43_21 C42_21 H42A_21 109.9
C41_21 C42_21 H42B_21 109.9
C43_21 C42_21 H42B_21 109.9
C44_21 C43_21 C42_21 110.7
C44_21 C43_21 H43A_21 109.5
C42_21 C43_21 H43A_21 109.5
C44_21 C43_21 H43B_21 109.5
C42_21 C43_21 H43B_21 109.5
C43_21 C44_21 C45_21 112.3
C43_21 C44_21 H44A_21 109.1
C45_21 C44_21 H44A_21 109.1
C43_21 C44_21 H44B_21 109.1
C45_21 C44_21 H44B_21 109.1
C44_21 C45_21 C46_21 112.5
C44_21 C45_21 H45A_21 109.1
C46_21 C45_21 H45A_21 109.1
C41_21 C46_21 C45_21 108.0
C45_21 C46_21 H46A_21 110.1
C41_21 C46_21 H46B_21 110.1
C45_21 C46_21 H46B_21 110.1
C52_12 C47_12 C48_12 111.9
C52_12 C47_12 H47_12 106.4
C48_12 C47_12 H47_12 106.4
C47_12 C48_12 C49_12 108.7
C47_12 C48_12 H48A_12 109.9
C49_12 C48_12 H48A_12 109.9
C47_12 C48_12 H48B_12 109.9
C49_12 C48_12 H48B_12 109.9
C50_12 C49_12 C48_12 110.7
C50_12 C49_12 H49A_12 109.5
C48_12 C49_12 H49A_12 109.5
C50_12 C49_12 H49B_12 109.5
C48_12 C49_12 H49B_12 109.5
C49_12 C50_12 C51_12 112.3
C49_12 C50_12 H50A_12 109.1
C51_12 C50_12 H50A_12 109.1
C49_12 C50_12 H50B_12 109.1
C51_12 C50_12 H50B_12 109.1
C50_12 C51_12 C52_12 112.5
C50_12 C51_12 H51A_12 109.1
C52_12 C51_12 H51A_12 109.1
C50_12 C51_12 H51B_12 109.1
C52_12 C51_12 H51B_12 109.1
C47_12 C52_12 C51_12 108.0
C47_12 C52_12 H52A_12 110.1
C51_12 C52_12 H52A_12 110.1
C47_12 C52_12 H52B_12 110.1
C51_12 C52_12 H52B_12 110.1
C48_22 C47_22 C52_22 109.7
C48_22 C47_22 H47_22 96.9
C52_22 C47_22 H47_22 96.9
C47_22 C48_22 C49_22 110.7
C47_22 C48_22 H48A_22 109.5
C49_22 C48_22 H48A_22 109.5
C47_22 C48_22 H48B_22 109.5
C49_22 C48_22 H48B_22 109.5
C50_22 C49_22 C48_22 111.9
C50_22 C49_22 H49A_22 109.2
C48_22 C49_22 H49A_22 109.2
C50_22 C49_22 H49B_22 109.2
C48_22 C49_22 H49B_22 109.2
C51_22 C50_22 C49_22 112.1
C51_22 C50_22 H50A_22 109.2
C49_22 C50_22 H50A_22 109.2
C51_22 C50_22 H50B_22 109.2
C49_22 C50_22 H50B_22 109.2
C50_22 C51_22 C52_22 110.4
C50_22 C51_22 H51A_22 109.6
C52_22 C51_22 H51A_22 109.6
C50_22 C51_22 H51B_22 109.6
C52_22 C51_22 H51B_22 109.6
C47_22 C52_22 C51_22 111.0
C47_22 C52_22 H52A_22 109.4
C51_22 C52_22 H52A_22 109.4
C47_22 C52_22 H52B_22 109.4
C51_22 C52_22 H52B_22 109.4

loop_
_geom_bond_atom_site_label_1
_geom_bond_atom_site_label_2
_geom_bond_distance
N1_1 C1_1 1.390(7)
N1_1 C5_1 1.395(7)
N1_1 C41_1 1.500(6)
N2_1 C23_1 1.398(13)
N2_1 C24_1 1.396(14)
N2_1 C47_1 1.501(10)
O1_1 C1_1 1.210(7)
O2_1 C5_1 1.220(7)
O3_1 C24_1 1.225(11)
O4_1 C23_1 1.225(12)
O5_1 C25_1 1.377(7)
O5_1 C11_1 1.396(7)
O6_1 C29_1 1.376(8)
O6_1 C31_1 1.430(8)
O7_1 C33_1 1.394(9)
O7_1 C32_1 1.421(10)
O8_1 C35_1 1.374(7)
O8_1 C34_1 1.452(8)
O9_1 C39_1 1.388(8)
O9_1 C20_1 1.400(9)
C1_1 C2_1 1.484(7)
C2_1 C12_1 1.378(7)
C2_1 C3_1 1.419(7)
C3_1 C9_1 1.404(7)
C3_1 C4_1 1.415(7)
C4_1 C6_1 1.372(8)
C4_1 C5_1 1.480(7)
C6_1 C7_1 1.388(8)
C6_1 H6A_1 0.9300
C7_1 C8_1 1.396(8)
C7_1 H7A_1 0.9300
C8_1 C9_1 1.424(8)
C8_1 C19_1 1.468(7)
C9_1 C10_1 1.442(8)
C10_1 C11_1 1.398(9)
C10_1 C13_1 1.476(7)
C11_1 C12_1 1.392(8)
C12_1 H12A_1 0.9300
C13_1 C14_1 1.405(9)
C13_1 C18_1 1.402(9)
C14_1 C15_1 1.425(9)
C14_1 H14A_1 0.9300
C15_1 C16_1 1.368(11)
C15_1 H15A_1 0.9300
C16_1 C17_1 1.405(10)
C16_1 C24_1 1.495(9)
C17_1 C22_1 1.394(11)
C17_1 C18_1 1.440(8)
C18_1 C19_1 1.444(9)
C19_1 C20_1 1.391(9)
C20_1 C21_1 1.385(9)
C21_1 C22_1 1.350(12)
C21_1 H21A_1 0.9300
C22_1 C23_1 1.480(9)
C25_1 C30_1 1.387(8)
C25_1 C26_1 1.401(8)
C26_1 C27_1 1.377(10)
C26_1 H26A_1 0.9300
C27_1 C28_1 1.391(11)
C27_1 H27A_1 0.9300
C28_1 C29_1 1.394(9)
C28_1 H28A_1 0.9300
C29_1 C30_1 1.383(8)
C30_1 H30A_1 0.9300
C31_1 C32_1 1.468(13)
C31_1 H31A_1 0.9700
C31_1 H31B_1 0.9700
C32_1 H32A_1 0.9700
C32_1 H32B_1 0.9700
C33_1 C34_1 1.479(10)
C33_1 H33A_1 0.9700
C33_1 H33B_1 0.9700
C34_1 H34A_1 0.9700
C34_1 H34B_1 0.9700
C35_1 C40_1 1.384(8)
C35_1 C36_1 1.390(8)
C36_1 C37_1 1.383(10)
C36_1 H36A_1 0.9300
C37_1 C38_1 1.392(11)
C37_1 H37A_1 0.9300
C38_1 C39_1 1.379(9)
C38_1 H38A_1 0.9300
C39_1 C40_1 1.402(8)
C40_1 H40A_1 0.9300
C41_1 C46_1 1.519(7)
C41_1 C42_1 1.533(7)
C41_1 H41A_1 0.9800
C42_1 C43_1 1.543(8)
C42_1 H42A_1 0.9700
C42_1 H42B_1 0.9700
C43_1 C44_1 1.520(8)
C43_1 H43A_1 0.9700
C43_1 H43B_1 0.9700
C44_1 C45_1 1.521(8)
C44_1 H44A_1 0.9700
C44_1 H44B_1 0.9700
C45_1 C46_1 1.538(7)
C45_1 H45A_1 0.9700
C45_1 H45B_1 0.9700
C46_1 H46A_1 0.9700
C46_1 H46B_1 0.9700
C47_1 C52_1 1.411(11)
C47_1 C48_1 1.451(14)
C47_1 H47_1 0.9800
C48_1 C49_1 1.529(11)
C48_1 H48A_1 0.9700
C48_1 H48B_1 0.9700
C49_1 C50_1 1.401(15)
C49_1 H49A_1 0.9700
C49_1 H49B_1 0.9700
C50_1 C51_1 1.527(15)
C50_1 H50A_1 0.9700
C50_1 H50B_1 0.9700
C51_1 C52_1 1.517(9)
C51_1 H51A_1 0.9700
C51_1 H51B_1 0.9700
C52_1 H52A_1 0.9700
C52_1 H52B_1 0.9700
N1_2 C5_2 1.386(10)
N1_2 C1_2 1.387(10)
N2_2 C23_2 1.379(12)
N2_2 C24_2 1.430(13)
O1_2 C1_2 1.212(9)
O2_2 C5_2 1.218(9)
O3_2 C24_2 1.223(11)
O4_2 C23_2 1.204(12)
O5_2 C11_2 1.409(9)
O5_2 C25_2 1.451(10)
O6_2 C29_2 1.350(9)
O6_2 C31_2 1.452(8)
O7_2 C32_2 1.406(10)
O7_2 C33_2 1.425(10)
O8_2 C35_2 1.334(9)
O8_2 C34_2 1.424(8)
O9_2 C39_2 1.353(9)
O9_2 C20_2 1.370(8)
C1_2 C2_2 1.484(9)
C2_2 C12_2 1.397(10)
C2_2 C3_2 1.404(9)
C3_2 C9_2 1.402(8)
C3_2 C4_2 1.414(9)
C4_2 C6_2 1.357(10)
C4_2 C5_2 1.489(9)
C6_2 C7_2 1.391(9)
C6_2 H6B_2 0.9300
C7_2 C8_2 1.410(8)
C7_2 H7B_2 0.9300
C8_2 C9_2 1.417(8)
C8_2 C19_2 1.457(8)
C9_2 C10_2 1.423(8)
C10_2 C11_2 1.414(9)
C10_2 C13_2 1.463(9)
C11_2 C12_2 1.369(10)
C12_2 H12B_2 0.9300
C13_2 C14_2 1.392(9)
C13_2 C18_2 1.432(9)
C14_2 C15_2 1.372(11)
C14_2 H14B_2 0.9300
C15_2 C16_2 1.387(12)
C15_2 H15B_2 0.9300
C16_2 C17_2 1.406(10)
C16_2 C24_2 1.484(11)
C17_2 C22_2 1.386(11)
C17_2 C18_2 1.420(8)
C18_2 C19_2 1.444(8)
C19_2 C20_2 1.385(10)
C20_2 C21_2 1.379(9)
C21_2 C22_2 1.362(11)
C21_2 H21B_2 0.9300
C22_2 C23_2 1.502(10)
C25_2 C30_2 1.310(11)
C25_2 C26_2 1.408(11)
C26_2 C27_2 1.368(14)
C26_2 H26B_2 0.9300
C27_2 C28_2 1.366(13)
C27_2 H27B_2 0.9300
C28_2 C29_2 1.421(10)
C28_2 H28B_2 0.9300
C29_2 C30_2 1.430(10)
C30_2 H30B_2 0.9300
C31_2 C32_2 1.483(14)
C31_2 H31C_2 0.9700
C31_2 H31D_2 0.9700
C32_2 H32C_2 0.9700
C32_2 H32D_2 0.9700
C33_2 C34_2 1.446(12)
C33_2 H33C_2 0.9700
C33_2 H33D_2 0.9700
C34_2 H34C_2 0.9700
C34_2 H34D_2 0.9700
C35_2 C40_2 1.394(9)
C35_2 C36_2 1.436(10)
C36_2 C37_2 1.322(12)
C36_2 H36B_2 0.9300
C37_2 C38_2 1.353(12)
C37_2 H37B_2 0.9300
C38_2 C39_2 1.415(11)
C38_2 H38B_2 0.9300
C39_2 C40_2 1.340(11)
C40_2 H40B_2 0.9300
C41_11 C42_11 1.506(4)
C41_11 C46_11 1.511(4)
C41_11 H41_11 0.9800
C42_11 C43_11 1.533(4)
C42_11 H42A_11 0.9700
C42_11 H42B_11 0.9700
C43_11 C44_11 1.487(4)
C43_11 H43A_11 0.9700
C43_11 H43B_11 0.9700
C44_11 C45_11 1.483(4)
C44_11 H44A_11 0.9700
C44_11 H44B_11 0.9700
C45_11 C46_11 1.538(4)
C45_11 H45A_11 0.9700
C45_11 H45B_11 0.9700
C46_11 H46A_11 0.9700
C46_11 H46B_11 0.9700
C41_21 C46_21 1.54(3)
C41_21 C42_21 1.56(3)
C41_21 H41_21 0.9800
C42_21 C43_21 1.57(3)
C42_21 H42A_21 0.9700
C42_21 H42B_21 0.9700
C43_21 C44_21 1.51(3)
C43_21 H43A_21 0.9700
C43_21 H43B_21 0.9700
C44_21 C45_21 1.53(3)
C44_21 H44A_21 0.9700
C44_21 H44B_21 0.9700
C45_21 C46_21 1.58(3)
C45_21 H45A_21 0.9700
C45_21 H45B_21 0.9700
C46_21 H46A_21 0.9700
C46_21 H46B_21 0.9700
C47_12 C52_12 1.4875
C47_12 C48_12 1.5072
C47_12 H47_12 0.9800
C48_12 C49_12 1.5160
C48_12 H48A_12 0.9700
C48_12 H48B_12 0.9700
C49_12 C50_12 1.4558
C49_12 H49A_12 0.9700
C49_12 H49B_12 0.9700
C50_12 C51_12 1.4803
C50_12 H50A_12 0.9700
C50_12 H50B_12 0.9700
C51_12 C52_12 1.5236
C51_12 H51A_12 0.9700
C51_12 H51B_12 0.9700
C52_12 H52A_12 0.9700
C52_12 H52B_12 0.9700
C47_22 C48_22 1.3364
C47_22 C52_22 1.3404
C47_22 H47_22 0.9800
C48_22 C49_22 1.3601
C48_22 H48A_22 0.9700
C48_22 H48B_22 0.9700
C49_22 C50_22 1.3189
C49_22 H49A_22 0.9700
C49_22 H49B_22 0.9700
C50_22 C51_22 1.3158
C50_22 H50A_22 0.9700
C50_22 H50B_22 0.9700
C51_22 C52_22 1.3641
C51_22 H51A_22 0.9700
C51_22 H51B_22 0.9700
C52_22 H52A_22 0.9700
C52_22 H52B_22 0.9700

loop_
_geom_torsion_atom_site_label_1
_geom_torsion_atom_site_label_2
_geom_torsion_atom_site_label_3
_geom_torsion_atom_site_label_4
_geom_torsion
C5_1 N1_1 C1_1 O1_1 -173.5(5)
C41_1 N1_1 C1_1 O1_1 1.9(8)
C5_1 N1_1 C1_1 C2_1 6.8(7)
C41_1 N1_1 C1_1 C2_1 -177.8(4)
O1_1 C1_1 C2_1 C12_1 -2.2(8)
N1_1 C1_1 C2_1 C12_1 177.5(5)
O1_1 C1_1 C2_1 C3_1 -178.8(5)
N1_1 C1_1 C2_1 C3_1 0.9(7)
C12_1 C2_1 C3_1 C9_1 1.5(7)
C1_1 C2_1 C3_1 C9_1 178.1(5)
C12_1 C2_1 C3_1 C4_1 -179.0(5)
C1_1 C2_1 C3_1 C4_1 -2.4(7)
C9_1 C3_1 C4_1 C6_1 -2.7(7)
C2_1 C3_1 C4_1 C6_1 177.7(5)
C9_1 C3_1 C4_1 C5_1 176.3(5)
C2_1 C3_1 C4_1 C5_1 -3.2(7)
C1_1 N1_1 C5_1 O2_1 167.2(5)
C41_1 N1_1 C5_1 O2_1 -8.0(7)
C1_1 N1_1 C5_1 C4_1 -12.3(7)
C41_1 N1_1 C5_1 C4_1 172.5(4)
C6_1 C4_1 C5_1 O2_1 9.8(8)
C3_1 C4_1 C5_1 O2_1 -169.2(5)
C6_1 C4_1 C5_1 N1_1 -170.7(5)
C3_1 C4_1 C5_1 N1_1 10.3(7)
C3_1 C4_1 C6_1 C7_1 -1.6(7)
C5_1 C4_1 C6_1 C7_1 179.3(5)
C4_1 C6_1 C7_1 C8_1 2.5(8)
C6_1 C7_1 C8_1 C9_1 1.1(8)
C6_1 C7_1 C8_1 C19_1 178.8(5)
C4_1 C3_1 C9_1 C8_1 6.2(7)
C2_1 C3_1 C9_1 C8_1 -174.3(5)
C4_1 C3_1 C9_1 C10_1 -175.7(5)
C2_1 C3_1 C9_1 C10_1 3.8(7)
C7_1 C8_1 C9_1 C3_1 -5.3(7)
C19_1 C8_1 C9_1 C3_1 177.0(5)
C7_1 C8_1 C9_1 C10_1 176.6(5)
C19_1 C8_1 C9_1 C10_1 -1.2(7)
C3_1 C9_1 C10_1 C11_1 -7.0(7)
C8_1 C9_1 C10_1 C11_1 171.1(5)
C3_1 C9_1 C10_1 C13_1 170.9(5)
C8_1 C9_1 C10_1 C13_1 -11.0(7)
C25_1 O5_1 C11_1 C12_1 -75.5(6)
C25_1 O5_1 C11_1 C10_1 104.1(6)
C9_1 C10_1 C11_1 O5_1 -174.3(5)
C13_1 C10_1 C11_1 O5_1 8.0(8)
C9_1 C10_1 C11_1 C12_1 5.3(7)
C13_1 C10_1 C11_1 C12_1 -172.4(5)
C3_1 C2_1 C12_1 C11_1 -3.4(8)
C1_1 C2_1 C12_1 C11_1 179.9(5)
O5_1 C11_1 C12_1 C2_1 179.4(5)
C10_1 C11_1 C12_1 C2_1 -0.2(8)
C11_1 C10_1 C13_1 C14_1 10.7(8)
C9_1 C10_1 C13_1 C14_1 -167.0(5)
C11_1 C10_1 C13_1 C18_1 -171.2(5)
C9_1 C10_1 C13_1 C18_1 11.1(7)
C18_1 C13_1 C14_1 C15_1 2.2(8)
C10_1 C13_1 C14_1 C15_1 -179.7(5)
C13_1 C14_1 C15_1 C16_1 1.2(9)
C14_1 C15_1 C16_1 C17_1 -1.9(9)
C14_1 C15_1 C16_1 C24_1 176.4(6)
C15_1 C16_1 C17_1 C22_1 178.1(6)
C24_1 C16_1 C17_1 C22_1 -0.2(9)
C15_1 C16_1 C17_1 C18_1 -0.8(8)
C24_1 C16_1 C17_1 C18_1 -179.1(5)
C14_1 C13_1 C18_1 C17_1 -5.0(8)
C10_1 C13_1 C18_1 C17_1 176.9(5)
C14_1 C13_1 C18_1 C19_1 179.3(5)
C10_1 C13_1 C18_1 C19_1 1.2(8)
C22_1 C17_1 C18_1 C13_1 -174.6(6)
C16_1 C17_1 C18_1 C13_1 4.3(8)
C22_1 C17_1 C18_1 C19_1 1.3(8)
C16_1 C17_1 C18_1 C19_1 -179.8(5)
C13_1 C18_1 C19_1 C20_1 165.4(5)
C17_1 C18_1 C19_1 C20_1 -10.5(8)
C13_1 C18_1 C19_1 C8_1 -13.3(8)
C17_1 C18_1 C19_1 C8_1 170.8(5)
C7_1 C8_1 C19_1 C20_1 17.0(8)
C9_1 C8_1 C19_1 C20_1 -165.3(5)
C7_1 C8_1 C19_1 C18_1 -164.4(5)
C9_1 C8_1 C19_1 C18_1 13.3(7)
C18_1 C19_1 C20_1 C21_1 12.0(8)
C8_1 C19_1 C20_1 C21_1 -169.4(6)
C18_1 C19_1 C20_1 O9_1 -163.9(5)
C8_1 C19_1 C20_1 O9_1 14.7(8)
C39_1 O9_1 C20_1 C21_1 -78.2(6)
C39_1 O9_1 C20_1 C19_1 98.0(6)
C19_1 C20_1 C21_1 C22_1 -3.5(10)
O9_1 C20_1 C21_1 C22_1 172.6(6)
C20_1 C21_1 C22_1 C17_1 -6.5(10)
C20_1 C21_1 C22_1 C23_1 -179.9(6)
C16_1 C17_1 C22_1 C21_1 -171.5(6)
C18_1 C17_1 C22_1 C21_1 7.4(9)
C16_1 C17_1 C22_1 C23_1 1.6(9)
C18_1 C17_1 C22_1 C23_1 -179.5(6)
C24_1 N2_1 C23_1 O4_1 -176.5(7)
C47_1 N2_1 C23_1 O4_1 4.1(11)
C24_1 N2_1 C23_1 C22_1 2.9(11)
C47_1 N2_1 C23_1 C22_1 -176.5(6)
C21_1 C22_1 C23_1 O4_1 -10.2(11)
C17_1 C22_1 C23_1 O4_1 176.5(7)
C21_1 C22_1 C23_1 N2_1 170.4(7)
C17_1 C22_1 C23_1 N2_1 -2.9(10)
C23_1 N2_1 C24_1 O3_1 177.8(7)
C47_1 N2_1 C24_1 O3_1 -2.8(11)
C23_1 N2_1 C24_1 C16_1 -1.6(10)
C47_1 N2_1 C24_1 C16_1 177.8(7)
C15_1 C16_1 C24_1 O3_1 2.4(10)
C17_1 C16_1 C24_1 O3_1 -179.3(6)
C15_1 C16_1 C24_1 N2_1 -178.1(6)
C17_1 C16_1 C24_1 N2_1 0.2(9)
C11_1 O5_1 C25_1 C30_1 -21.5(7)
C11_1 O5_1 C25_1 C26_1 159.5(5)
O5_1 C25_1 C26_1 C27_1 177.2(5)
C30_1 C25_1 C26_1 C27_1 -1.8(8)
C25_1 C26_1 C27_1 C28_1 0.1(9)
C26_1 C27_1 C28_1 C29_1 0.1(10)
C31_1 O6_1 C29_1 C30_1 -161.2(7)
C31_1 O6_1 C29_1 C28_1 20.4(11)
C27_1 C28_1 C29_1 O6_1 179.6(6)
C27_1 C28_1 C29_1 C30_1 1.3(9)
O5_1 C25_1 C30_1 C29_1 -175.7(5)
C26_1 C25_1 C30_1 C29_1 3.2(8)
O6_1 C29_1 C30_1 C25_1 178.5(5)
C28_1 C29_1 C30_1 C25_1 -3.0(9)
C29_1 O6_1 C31_1 C32_1 177.5(7)
C33_1 O7_1 C32_1 C31_1 157.1(7)
O6_1 C31_1 C32_1 O7_1 -67.0(10)
C32_1 O7_1 C33_1 C34_1 -178.4(6)
C35_1 O8_1 C34_1 C33_1 162.5(5)
O7_1 C33_1 C34_1 O8_1 65.9(6)
C34_1 O8_1 C35_1 C40_1 -179.5(5)
C34_1 O8_1 C35_1 C36_1 -0.3(8)
O8_1 C35_1 C36_1 C37_1 -178.4(5)
C40_1 C35_1 C36_1 C37_1 0.7(9)
C35_1 C36_1 C37_1 C38_1 1.9(10)
C36_1 C37_1 C38_1 C39_1 -3.2(10)
C37_1 C38_1 C39_1 O9_1 179.2(6)
C37_1 C38_1 C39_1 C40_1 1.9(9)
C20_1 O9_1 C39_1 C38_1 131.9(6)
C20_1 O9_1 C39_1 C40_1 -50.8(7)
O8_1 C35_1 C40_1 C39_1 177.3(5)
C36_1 C35_1 C40_1 C39_1 -1.9(8)
C38_1 C39_1 C40_1 C35_1 0.5(8)
O9_1 C39_1 C40_1 C35_1 -176.6(5)
C1_1 N1_1 C41_1 C46_1 132.3(5)
C5_1 N1_1 C41_1 C46_1 -52.2(6)
C1_1 N1_1 C41_1 C42_1 -99.1(5)
C5_1 N1_1 C41_1 C42_1 76.5(6)
N1_1 C41_1 C42_1 C43_1 171.8(4)
C46_1 C41_1 C42_1 C43_1 -58.9(6)
C41_1 C42_1 C43_1 C44_1 54.7(6)
C42_1 C43_1 C44_1 C45_1 -54.5(7)
C43_1 C44_1 C45_1 C46_1 55.0(7)
N1_1 C41_1 C46_1 C45_1 -172.0(4)
C42_1 C41_1 C46_1 C45_1 59.7(6)
C44_1 C45_1 C46_1 C41_1 -56.2(6)
C23_1 N2_1 C47_1 C52_1 106.1(12)
C24_1 N2_1 C47_1 C52_1 -73.4(14)
C23_1 N2_1 C47_1 C48_1 -104.7(12)
C24_1 N2_1 C47_1 C48_1 75.8(12)
C52_1 C47_1 C48_1 C49_1 -42.1(17)
N2_1 C47_1 C48_1 C49_1 170.6(10)
C47_1 C48_1 C49_1 C50_1 44.4(18)
C48_1 C49_1 C50_1 C51_1 -47(2)
C49_1 C50_1 C51_1 C52_1 42.0(16)
C48_1 C47_1 C52_1 C51_1 39.5(16)
N2_1 C47_1 C52_1 C51_1 -174.4(10)
C50_1 C51_1 C52_1 C47_1 -36.2(13)
C5_2 N1_2 C1_2 O1_2 173.6(7)
C5_2 N1_2 C1_2 C2_2 -6.3(9)
O1_2 C1_2 C2_2 C12_2 1.1(10)
N1_2 C1_2 C2_2 C12_2 -179.0(6)
O1_2 C1_2 C2_2 C3_2 -175.3(6)
N1_2 C1_2 C2_2 C3_2 4.6(9)
C12_2 C2_2 C3_2 C9_2 3.4(8)
C1_2 C2_2 C3_2 C9_2 179.9(5)
C12_2 C2_2 C3_2 C4_2 -176.5(6)
C1_2 C2_2 C3_2 C4_2 0.0(8)
C2_2 C3_2 C4_2 C6_2 175.8(6)
C9_2 C3_2 C4_2 C6_2 -4.1(8)
C2_2 C3_2 C4_2 C5_2 -3.1(8)
C9_2 C3_2 C4_2 C5_2 177.0(5)
C1_2 N1_2 C5_2 O2_2 -176.6(7)
C1_2 N1_2 C5_2 C4_2 3.3(10)
C6_2 C4_2 C5_2 O2_2 2.6(10)
C3_2 C4_2 C5_2 O2_2 -178.5(7)
C6_2 C4_2 C5_2 N1_2 -177.3(6)
C3_2 C4_2 C5_2 N1_2 1.7(9)
C3_2 C4_2 C6_2 C7_2 -1.6(9)
C5_2 C4_2 C6_2 C7_2 177.4(6)
C4_2 C6_2 C7_2 C8_2 3.5(10)
C6_2 C7_2 C8_2 C9_2 0.3(8)
C6_2 C7_2 C8_2 C19_2 176.9(5)
C2_2 C3_2 C9_2 C8_2 -172.2(5)
C4_2 C3_2 C9_2 C8_2 7.7(7)
C2_2 C3_2 C9_2 C10_2 6.8(8)
C4_2 C3_2 C9_2 C10_2 -173.3(5)
C7_2 C8_2 C9_2 C3_2 -5.8(7)
C19_2 C8_2 C9_2 C3_2 177.5(5)
C7_2 C8_2 C9_2 C10_2 175.2(5)
C19_2 C8_2 C9_2 C10_2 -1.5(7)
C3_2 C9_2 C10_2 C11_2 -13.0(8)
C8_2 C9_2 C10_2 C11_2 166.0(6)
C3_2 C9_2 C10_2 C13_2 165.5(5)
C8_2 C9_2 C10_2 C13_2 -15.5(8)
C25_2 O5_2 C11_2 C12_2 -112.9(8)
C25_2 O5_2 C11_2 C10_2 68.3(9)
C9_2 C10_2 C11_2 C12_2 9.7(10)
C13_2 C10_2 C11_2 C12_2 -168.7(7)
C9_2 C10_2 C11_2 O5_2 -171.6(6)
C13_2 C10_2 C11_2 O5_2 10.1(11)
O5_2 C11_2 C12_2 C2_2 -178.6(6)
C10_2 C11_2 C12_2 C2_2 0.2(11)
C3_2 C2_2 C12_2 C11_2 -6.9(10)
C1_2 C2_2 C12_2 C11_2 176.6(7)
C11_2 C10_2 C13_2 C14_2 17.0(10)
C9_2 C10_2 C13_2 C14_2 -161.4(6)
C11_2 C10_2 C13_2 C18_2 -165.2(6)
C9_2 C10_2 C13_2 C18_2 16.5(8)
C18_2 C13_2 C14_2 C15_2 -0.3(10)
C10_2 C13_2 C14_2 C15_2 177.6(6)
C13_2 C14_2 C15_2 C16_2 3.0(11)
C14_2 C15_2 C16_2 C17_2 -1.5(10)
C14_2 C15_2 C16_2 C24_2 177.6(6)
C15_2 C16_2 C17_2 C22_2 175.7(6)
C24_2 C16_2 C17_2 C22_2 -3.4(9)
C15_2 C16_2 C17_2 C18_2 -2.6(9)
C24_2 C16_2 C17_2 C18_2 178.3(5)
C22_2 C17_2 C18_2 C13_2 -173.1(5)
C16_2 C17_2 C18_2 C13_2 5.2(8)
C22_2 C17_2 C18_2 C19_2 5.8(8)
C16_2 C17_2 C18_2 C19_2 -175.9(5)
C14_2 C13_2 C18_2 C17_2 -3.8(8)
C10_2 C13_2 C18_2 C17_2 178.2(5)
C14_2 C13_2 C18_2 C19_2 177.3(5)
C10_2 C13_2 C18_2 C19_2 -0.7(8)
C17_2 C18_2 C19_2 C20_2 -11.4(7)
C13_2 C18_2 C19_2 C20_2 167.5(5)
C17_2 C18_2 C19_2 C8_2 165.4(5)
C13_2 C18_2 C19_2 C8_2 -15.7(7)
C7_2 C8_2 C19_2 C20_2 16.7(8)
C9_2 C8_2 C19_2 C20_2 -166.7(5)
C7_2 C8_2 C19_2 C18_2 -159.8(5)
C9_2 C8_2 C19_2 C18_2 16.8(7)
C39_2 O9_2 C20_2 C19_2 66.9(9)
C39_2 O9_2 C20_2 C21_2 -115.3(7)
C18_2 C19_2 C20_2 O9_2 -172.9(6)
C8_2 C19_2 C20_2 O9_2 10.6(9)
C18_2 C19_2 C20_2 C21_2 9.4(9)
C8_2 C19_2 C20_2 C21_2 -167.0(6)
O9_2 C20_2 C21_2 C22_2 -179.3(6)
C19_2 C20_2 C21_2 C22_2 -1.5(10)
C20_2 C21_2 C22_2 C17_2 -4.7(10)
C20_2 C21_2 C22_2 C23_2 177.1(7)
C16_2 C17_2 C22_2 C21_2 -175.9(6)
C18_2 C17_2 C22_2 C21_2 2.4(9)
C16_2 C17_2 C22_2 C23_2 2.2(10)
C18_2 C17_2 C22_2 C23_2 -179.5(6)
C24_2 N2_2 C23_2 O4_2 -166.8(8)
C24_2 N2_2 C23_2 C22_2 12.3(12)
C21_2 C22_2 C23_2 O4_2 -9.3(13)
C17_2 C22_2 C23_2 O4_2 172.6(8)
C21_2 C22_2 C23_2 N2_2 171.7(7)
C17_2 C22_2 C23_2 N2_2 -6.5(11)
C23_2 N2_2 C24_2 O3_2 170.1(8)
C23_2 N2_2 C24_2 C16_2 -13.5(11)
C15_2 C16_2 C24_2 O3_2 6.0(10)
C17_2 C16_2 C24_2 O3_2 -174.9(7)
C15_2 C16_2 C24_2 N2_2 -170.4(6)
C17_2 C16_2 C24_2 N2_2 8.7(9)
C11_2 O5_2 C25_2 C30_2 19.5(10)
C11_2 O5_2 C25_2 C26_2 -166.7(6)
C30_2 C25_2 C26_2 C27_2 -2.4(12)
O5_2 C25_2 C26_2 C27_2 -176.5(6)
C25_2 C26_2 C27_2 C28_2 -1.3(12)
C26_2 C27_2 C28_2 C29_2 2.9(12)
C31_2 O6_2 C29_2 C28_2 15.4(10)
C31_2 O6_2 C29_2 C30_2 -173.6(6)
C27_2 C28_2 C29_2 O6_2 170.0(7)
C27_2 C28_2 C29_2 C30_2 -1.0(11)
C26_2 C25_2 C30_2 C29_2 4.3(11)
O5_2 C25_2 C30_2 C29_2 177.3(6)
O6_2 C29_2 C30_2 C25_2 -174.1(6)
C28_2 C29_2 C30_2 C25_2 -2.4(10)
C29_2 O6_2 C31_2 C32_2 -176.7(6)
C33_2 O7_2 C32_2 C31_2 101.7(8)
O6_2 C31_2 C32_2 O7_2 -59.4(8)
C32_2 O7_2 C33_2 C34_2 -174.4(6)
C35_2 O8_2 C34_2 C33_2 162.1(6)
O7_2 C33_2 C34_2 O8_2 67.4(7)
C34_2 O8_2 C35_2 C40_2 -177.7(6)
C34_2 O8_2 C35_2 C36_2 2.5(10)
O8_2 C35_2 C36_2 C37_2 -177.6(7)
C40_2 C35_2 C36_2 C37_2 2.6(10)
C35_2 C36_2 C37_2 C38_2 -0.2(12)
C36_2 C37_2 C38_2 C39_2 -2.1(13)
C20_2 O9_2 C39_2 C40_2 12.8(10)
C20_2 O9_2 C39_2 C38_2 -168.4(7)
C37_2 C38_2 C39_2 C40_2 2.0(12)
C37_2 C38_2 C39_2 O9_2 -176.9(7)
O9_2 C39_2 C40_2 C35_2 179.2(6)
C38_2 C39_2 C40_2 C35_2 0.4(11)
O8_2 C35_2 C40_2 C39_2 177.5(6)
C36_2 C35_2 C40_2 C39_2 -2.7(10)
C46_11 C41_11 C42_11 C43_11 56.4
C41_11 C42_11 C43_11 C44_11 -55.2
C42_11 C43_11 C44_11 C45_11 54.8
C43_11 C44_11 C45_11 C46_11 -55.2
C42_11 C41_11 C46_11 C45_11 -57.9
C44_11 C45_11 C46_11 C41_11 57.1
C46_21 C41_21 C42_21 C43_21 -59.9
C41_21 C42_21 C43_21 C44_21 57.5
C42_21 C43_21 C44_21 C45_21 -56.2
C43_21 C44_21 C45_21 C46_21 55.3
C42_21 C41_21 C46_21 C45_21 57.6
C44_21 C45_21 C46_21 C41_21 -54.5
C52_12 C47_12 C48_12 C49_12 -59.9
C47_12 C48_12 C49_12 C50_12 57.5
C48_12 C49_12 C50_12 C51_12 -56.1
C49_12 C50_12 C51_12 C52_12 55.2
C48_12 C47_12 C52_12 C51_12 57.6
C50_12 C51_12 C52_12 C47_12 -54.5
C52_22 C47_22 C48_22 C49_22 56.4
C47_22 C48_22 C49_22 C50_22 -55.2
C48_22 C49_22 C50_22 C51_22 54.8
C49_22 C50_22 C51_22 C52_22 -55.2
C48_22 C47_22 C52_22 C51_22 -57.9
C50_22 C51_22 C52_22 C47_22 57.1

loop_
_platon_squeeze_void_nr
_platon_squeeze_void_average_x
_platon_squeeze_void_average_y
_platon_squeeze_void_average_z
_platon_squeeze_void_volume
_platon_squeeze_void_count_electrons
_platon_squeeze_void_content
1 0.427 0.165 0.673 176 46 ' '
2 0.572 0.165 0.327 176 46 ' '
3 -0.002 0.335 0.291 10 1 ' '
4 0.002 0.335 0.709 10 1 ' '
5 0.072 0.665 0.327 176 46 ' '
6 -0.073 0.665 0.673 176 46 ' '
7 0.498 0.835 0.291 10 1 ' '
8 0.502 0.835 0.709 10 1 ' '
